data_4317291
loop_
_publ_author_name
'Lisa F. Szczepura'
'David L. Cede\~no'
'Dean B. Johnson'
'Robert McDonald'
'Stanley A. Knott'
'Kristen M. Jeans'
'Jessica L. Durham'

_publ_section_title
;
 Substitution of the Terminal Chloride Ligands of [Re6S8Cl6]4- with
 Triethylphosphine: Photophysical and Electrochemical Properties of a New
 Series of [Re6S8]2+ Based Clusters
;
_journal_name_full 'Inorganic Chemistry'
_journal_page_first 11386
_journal_page_last 11394
_journal_paper_doi 10.1021/ic101348h
_journal_volume 49
_journal_year 2010
_chemical_formula_moiety 'C18 H45 Cl3 P3 Re6 S8, C16 H36 N, 2(C7 H8)'
_chemical_formula_sum 'C48 H97 Cl3 N P3 Re6 S8'
_chemical_formula_weight 2261.21
_chemical_name_systematic
;
?
;
_space_group_IT_number 7
_symmetry_cell_setting monoclinic
_symmetry_space_group_name_Hall 'P -2yac'
_symmetry_space_group_name_H-M 'P 1 n 1'
_atom_sites_solution_hydrogens geom
_atom_sites_solution_primary direct
_atom_sites_solution_secondary difmap
_audit_creation_method SHELXL-97
_cell_angle_alpha 90.00
_cell_angle_beta 95.0875(10)
_cell_angle_gamma 90.00
_cell_formula_units_Z 2
_cell_length_a 15.4423(10)
_cell_length_b 10.3485(7)
_cell_length_c 21.2933(14)
_cell_measurement_reflns_used 7453
_cell_measurement_temperature 193(2)
_cell_measurement_theta_max 27.44
_cell_measurement_theta_min 2.19
_cell_volume 3389.4(4)
_computing_cell_refinement 'Bruker SAINT (Bruker, 1997)'
_computing_data_collection 'Bruker SMART (Bruker, 1997)'
_computing_data_reduction 'Bruker SAINT (Bruker, 1997)'
_computing_molecular_graphics 'Bruker SHELXTL (Bruker, 1997)'
_computing_publication_material 'Bruker SHELXTL (Bruker, 1997)'
_computing_structure_refinement 'SHELXL-97 (Sheldrick, 2008)'
_computing_structure_solution 'SHELXS-97 (Sheldrick, 1990)'
_diffrn_ambient_temperature 193(2)
_diffrn_detector_area_resol_mean 8.192
_diffrn_measured_fraction_theta_full 0.997
_diffrn_measured_fraction_theta_max 0.997
_diffrn_measurement_device_type 'Bruker SMART 1000 CCD'
_diffrn_measurement_method '\w scans'
_diffrn_radiation_monochromator graphite
_diffrn_radiation_source 'fine-focus sealed tube'
_diffrn_radiation_type MoK\a
_diffrn_radiation_wavelength 0.71073
_diffrn_reflns_av_R_equivalents 0.0353
_diffrn_reflns_av_sigmaI/netI 0.0574
_diffrn_reflns_limit_h_max 20
_diffrn_reflns_limit_h_min -19
_diffrn_reflns_limit_k_max 13
_diffrn_reflns_limit_k_min -13
_diffrn_reflns_limit_l_max 27
_diffrn_reflns_limit_l_min -27
_diffrn_reflns_number 28379
_diffrn_reflns_theta_full 27.50
_diffrn_reflns_theta_max 27.50
_diffrn_reflns_theta_min 1.70
_exptl_absorpt_coefficient_mu 11.138
_exptl_absorpt_correction_T_max 0.4694
_exptl_absorpt_correction_T_min 0.1752
_exptl_absorpt_correction_type integration
_exptl_absorpt_process_details 'Bruker SHELXTL (Bruker, 2003)'
_exptl_crystal_colour orange
_exptl_crystal_density_diffrn 2.216
_exptl_crystal_density_method 'not measured'
_exptl_crystal_description prism
_exptl_crystal_F_000 2132
_exptl_crystal_size_max 0.24
_exptl_crystal_size_mid 0.08
_exptl_crystal_size_min 0.08
_refine_diff_density_max 1.093
_refine_diff_density_min -0.656
_refine_diff_density_rms 0.155
_refine_ls_abs_structure_details 'Flack H D (1983), Acta Cryst. A39, 876-881'
_refine_ls_abs_structure_Flack -0.002(5)
_refine_ls_extinction_method none
_refine_ls_goodness_of_fit_ref 0.945
_refine_ls_hydrogen_treatment constr
_refine_ls_matrix_type full
_refine_ls_number_parameters 578
_refine_ls_number_reflns 15250
_refine_ls_number_restraints 8
_refine_ls_restrained_S_all 0.945
_refine_ls_R_factor_all 0.0387
_refine_ls_R_factor_gt 0.0282
_refine_ls_shift/su_max 0.001
_refine_ls_shift/su_mean 0.000
_refine_ls_structure_factor_coef Fsqd
_refine_ls_weighting_details 'calc w=1/[\s^2^(Fo^2^)+(0.0000P)^2^+0.0000P] where P=(Fo^2^+2Fc^2^)/3'
_refine_ls_weighting_scheme calc
_refine_ls_wR_factor_gt 0.0493
_refine_ls_wR_factor_ref 0.0519
_reflns_number_gt 13045
_reflns_number_total 15250
_reflns_threshold_expression I>2\s(I)
_cod_data_source_file ic101348h_si_002_2.cif
_cod_data_source_block isu0802
_cod_depositor_comments
;
The following automatic conversions were performed:

'_symmetry_cell_setting' value 'Monoclinic' changed to 'monoclinic'
according to the built-in table from CIF Core dictionary named
'cif_core.dic' version 2.4.1 from 2010-06-29.

Automatic conversion script
Id: cif_fix_values 1646 2011-03-28 12:23:43Z adriana 
;
_cod_original_sg_symbol_H-M 'P n'
_cod_database_code 4317291

loop_
_symmetry_equiv_pos_as_xyz
'x, y, z'
'x+1/2, -y, z+1/2'

loop_
_atom_site_label
_atom_site_type_symbol
_atom_site_fract_x
_atom_site_fract_y
_atom_site_fract_z
_atom_site_U_iso_or_equiv
_atom_site_adp_type
_atom_site_occupancy
_atom_site_symmetry_multiplicity
_atom_site_calc_flag
_atom_site_refinement_flags
_atom_site_disorder_assembly
_atom_site_disorder_group
Re1 Re 0.115709(18) 0.11677(3) 0.342000(14) 0.01896(7) Uani 1 1 d . . .
Re2 Re 0.161632(18) 0.19146(3) 0.232749(14) 0.01725(7) Uani 1 1 d . . .
Re3 Re 0.008628(18) 0.25045(3) 0.266737(14) 0.01759(7) Uani 1 1 d . . .
Re4 Re -0.022755(18) 0.00725(3) 0.286703(14) 0.01828(7) Uani 1 1 d . . .
Re5 Re 0.130590(18) -0.05098(3) 0.253059(14) 0.01723(7) Uani 1 1 d . . .
Re6 Re 0.022766(18) 0.08205(3) 0.177431(14) 0.01728(7) Uani 1 1 d . . .
Cl1 Cl 0.17293(15) 0.1360(2) 0.45117(10) 0.0363(5) Uani 1 1 d . . .
Cl2 Cl 0.28389(13) 0.31046(19) 0.19783(10) 0.0293(5) Uani 1 1 d . . .
Cl3 Cl -0.14207(13) -0.11632(18) 0.32369(10) 0.0303(5) Uani 1 1 d . . .
S1 S 0.14066(13) 0.34017(17) 0.31695(9) 0.0213(4) Uani 1 1 d . . .
S2 S -0.02882(14) 0.17086(19) 0.36670(10) 0.0236(5) Uani 1 1 d . . .
S3 S 0.08337(13) -0.10936(19) 0.35322(9) 0.0231(5) Uani 1 1 d . . .
S4 S 0.25374(13) 0.06171(18) 0.30494(10) 0.0220(4) Uani 1 1 d . . .
S5 S 0.05444(13) 0.30878(18) 0.16534(9) 0.0199(4) Uani 1 1 d . . .
S6 S -0.11458(13) 0.13986(19) 0.21525(10) 0.0212(5) Uani 1 1 d . . .
S7 S -0.00090(12) -0.14132(17) 0.20231(10) 0.0213(4) Uani 1 1 d . . .
S8 S 0.16774(13) 0.02718(18) 0.15216(10) 0.0215(4) Uani 1 1 d . . .
P1 P -0.07649(14) 0.44903(19) 0.28077(11) 0.0268(5) Uani 1 1 d . . .
P2 P 0.21652(14) -0.25140(18) 0.24869(10) 0.0219(5) Uani 1 1 d . . .
P3 P -0.04229(14) 0.0531(2) 0.06816(10) 0.0246(5) Uani 1 1 d . . .
C11 C -0.0224(6) 0.5679(7) 0.3339(5) 0.040(2) Uani 1 1 d . . .
H11A H 0.0335 0.5917 0.3175 0.048 Uiso 1 1 calc R . .
H11B H -0.0588 0.6467 0.3330 0.048 Uiso 1 1 calc R . .
C12 C -0.0043(7) 0.5256(10) 0.4011(5) 0.062(3) Uani 1 1 d . . .
H12A H 0.0262 0.5947 0.4255 0.075 Uiso 1 1 calc R . .
H12B H 0.0320 0.4478 0.4029 0.075 Uiso 1 1 calc R . .
H12C H -0.0593 0.5066 0.4189 0.075 Uiso 1 1 calc R . .
C13 C -0.1792(6) 0.4172(9) 0.3140(5) 0.042(2) Uani 1 1 d . . .
H13A H -0.2125 0.3544 0.2864 0.051 Uiso 1 1 calc R . .
H13B H -0.1662 0.3753 0.3556 0.051 Uiso 1 1 calc R . .
C14 C -0.2359(7) 0.5314(9) 0.3226(6) 0.070(4) Uani 1 1 d . . .
H14A H -0.2887 0.5034 0.3411 0.084 Uiso 1 1 calc R . .
H14B H -0.2518 0.5719 0.2816 0.084 Uiso 1 1 calc R . .
H14C H -0.2045 0.5939 0.3507 0.084 Uiso 1 1 calc R . .
C15 C -0.1073(6) 0.5431(8) 0.2091(4) 0.038(2) Uani 1 1 d . . .
H15A H -0.1338 0.6254 0.2213 0.046 Uiso 1 1 calc R . .
H15B H -0.0540 0.5646 0.1887 0.046 Uiso 1 1 calc R . .
C16 C -0.1696(8) 0.4761(11) 0.1619(6) 0.076(4) Uani 1 1 d . . .
H16A H -0.1825 0.5323 0.1252 0.091 Uiso 1 1 calc R . .
H16B H -0.2235 0.4569 0.1811 0.091 Uiso 1 1 calc R . .
H16C H -0.1436 0.3954 0.1486 0.091 Uiso 1 1 calc R . .
C21 C 0.1657(5) -0.3808(7) 0.2005(4) 0.0276(19) Uani 1 1 d . . .
H21A H 0.2030 -0.4585 0.2058 0.033 Uiso 1 1 calc R . .
H21B H 0.1093 -0.4022 0.2169 0.033 Uiso 1 1 calc R . .
C22 C 0.1492(7) -0.3518(8) 0.1298(4) 0.041(3) Uani 1 1 d . . .
H22A H 0.1221 -0.4270 0.1081 0.049 Uiso 1 1 calc R . .
H22B H 0.2046 -0.3328 0.1126 0.049 Uiso 1 1 calc R . .
H22C H 0.1105 -0.2770 0.1236 0.049 Uiso 1 1 calc R . .
C23 C 0.2434(6) -0.3309(7) 0.3253(4) 0.028(2) Uani 1 1 d . . .
H23A H 0.1883 -0.3522 0.3435 0.033 Uiso 1 1 calc R . .
H23B H 0.2731 -0.4134 0.3177 0.033 Uiso 1 1 calc R . .
C24 C 0.2997(6) -0.2550(8) 0.3738(4) 0.039(2) Uani 1 1 d . . .
H24A H 0.3096 -0.3059 0.4125 0.047 Uiso 1 1 calc R . .
H24B H 0.2705 -0.1739 0.3829 0.047 Uiso 1 1 calc R . .
H24C H 0.3556 -0.2359 0.3573 0.047 Uiso 1 1 calc R . .
C25 C 0.3215(5) -0.2259(7) 0.2169(5) 0.035(2) Uani 1 1 d . . .
H25A H 0.3108 -0.1994 0.1722 0.042 Uiso 1 1 calc R . .
H25B H 0.3516 -0.1535 0.2400 0.042 Uiso 1 1 calc R . .
C26 C 0.3823(6) -0.3432(9) 0.2204(5) 0.053(3) Uani 1 1 d . . .
H26A H 0.4371 -0.3201 0.2033 0.064 Uiso 1 1 calc R . .
H26B H 0.3547 -0.4144 0.1957 0.064 Uiso 1 1 calc R . .
H26C H 0.3940 -0.3703 0.2645 0.064 Uiso 1 1 calc R . .
C31 C -0.0245(6) 0.1868(7) 0.0160(4) 0.034(2) Uani 1 1 d . . .
H31A H -0.0599 0.1727 -0.0245 0.041 Uiso 1 1 calc R . .
H31B H -0.0455 0.2671 0.0349 0.041 Uiso 1 1 calc R . .
C32 C 0.0692(6) 0.2058(8) 0.0027(4) 0.045(2) Uani 1 1 d . . .
H32A H 0.0734 0.2798 -0.0256 0.054 Uiso 1 1 calc R . .
H32B H 0.0902 0.1279 -0.0172 0.054 Uiso 1 1 calc R . .
H32C H 0.1047 0.2221 0.0424 0.054 Uiso 1 1 calc R . .
C33 C -0.0034(5) -0.0852(7) 0.0275(4) 0.0316(19) Uani 1 1 d . . .
H33A H 0.0609 -0.0812 0.0307 0.038 Uiso 1 1 calc R . .
H33B H -0.0196 -0.1638 0.0502 0.038 Uiso 1 1 calc R . .
C34 C -0.0353(7) -0.1016(8) -0.0421(4) 0.048(2) Uani 1 1 d . . .
H34A H -0.0098 -0.1799 -0.0586 0.057 Uiso 1 1 calc R . .
H34B H -0.0179 -0.0264 -0.0659 0.057 Uiso 1 1 calc R . .
H34C H -0.0989 -0.1090 -0.0464 0.057 Uiso 1 1 calc R . .
C35 C -0.1598(5) 0.0352(9) 0.0612(4) 0.042(2) Uani 1 1 d . . .
H35A H -0.1852 0.1140 0.0785 0.050 Uiso 1 1 calc R . .
H35B H -0.1800 0.0311 0.0158 0.050 Uiso 1 1 calc R . .
C36 C -0.1958(6) -0.0800(10) 0.0931(5) 0.062(3) Uani 1 1 d . . .
H36A H -0.2593 -0.0799 0.0859 0.074 Uiso 1 1 calc R . .
H36B H -0.1786 -0.0758 0.1385 0.074 Uiso 1 1 calc R . .
H36C H -0.1727 -0.1594 0.0758 0.074 Uiso 1 1 calc R . .
N N 0.4132(5) 0.0556(7) 0.0337(3) 0.0365(17) Uani 1 1 d . . .
C41 C 0.4915(5) 0.1047(8) 0.0001(4) 0.034(2) Uani 1 1 d . . .
H41A H 0.5288 0.0300 -0.0084 0.041 Uiso 1 1 calc R . .
H41B H 0.4697 0.1421 -0.0411 0.041 Uiso 1 1 calc R . .
C42 C 0.5468(6) 0.2052(8) 0.0367(5) 0.044(2) Uani 1 1 d . . .
H42A H 0.5148 0.2882 0.0361 0.053 Uiso 1 1 calc R . .
H42B H 0.5575 0.1773 0.0812 0.053 Uiso 1 1 calc R . .
C43 C 0.6329(6) 0.2255(9) 0.0095(5) 0.048(3) Uani 1 1 d . . .
H43A H 0.6224 0.2510 -0.0353 0.058 Uiso 1 1 calc R . .
H43B H 0.6658 0.1433 0.0114 0.058 Uiso 1 1 calc R . .
C44 C 0.6869(6) 0.3295(9) 0.0454(5) 0.056(3) Uani 1 1 d . . .
H44A H 0.7424 0.3397 0.0269 0.067 Uiso 1 1 calc R . .
H44B H 0.6979 0.3041 0.0897 0.067 Uiso 1 1 calc R . .
H44C H 0.6551 0.4116 0.0426 0.067 Uiso 1 1 calc R . .
C45 C 0.3604(6) 0.1680(8) 0.0557(4) 0.042(2) Uani 1 1 d . . .
H45A H 0.3985 0.2213 0.0853 0.050 Uiso 1 1 calc R . .
H45B H 0.3131 0.1333 0.0793 0.050 Uiso 1 1 calc R . .
C46 C 0.3206(6) 0.2546(9) 0.0030(4) 0.048(2) Uani 1 1 d . . .
H46A H 0.3650 0.2748 -0.0264 0.057 Uiso 1 1 calc R . .
H46B H 0.2722 0.2084 -0.0210 0.057 Uiso 1 1 calc R . .
C47 C 0.2870(7) 0.3792(10) 0.0293(5) 0.062(3) Uani 1 1 d . . .
H47A H 0.2497 0.4226 -0.0046 0.074 Uiso 1 1 calc R . .
H47B H 0.2497 0.3570 0.0632 0.074 Uiso 1 1 calc R . .
C48 C 0.3532(8) 0.4718(10) 0.0547(6) 0.075(4) Uani 1 1 d . . .
H48A H 0.3246 0.5493 0.0695 0.090 Uiso 1 1 calc R . .
H48B H 0.3904 0.4958 0.0216 0.090 Uiso 1 1 calc R . .
H48C H 0.3886 0.4323 0.0900 0.090 Uiso 1 1 calc R . .
C49 C 0.4477(7) -0.0232(9) 0.0906(4) 0.048(3) Uani 1 1 d . . .
H49A H 0.3984 -0.0450 0.1153 0.058 Uiso 1 1 calc R . .
H49B H 0.4883 0.0317 0.1175 0.058 Uiso 1 1 calc R . .
C50 C 0.4952(9) -0.1496(13) 0.0762(6) 0.091(5) Uani 1 1 d . . .
H50A H 0.4512 -0.2178 0.0660 0.109 Uiso 1 1 calc R . .
H50B H 0.5269 -0.1360 0.0383 0.109 Uiso 1 1 calc R . .
C51 C 0.5547(10) -0.1940(14) 0.1258(7) 0.106(5) Uani 1 1 d . . .
H51A H 0.5243 -0.2011 0.1647 0.127 Uiso 1 1 calc R . .
H51B H 0.6017 -0.1293 0.1337 0.127 Uiso 1 1 calc R . .
C52 C 0.5948(9) -0.3232(12) 0.1125(8) 0.113(6) Uani 1 1 d . . .
H52A H 0.6376 -0.3463 0.1474 0.136 Uiso 1 1 calc R . .
H52B H 0.6234 -0.3179 0.0733 0.136 Uiso 1 1 calc R . .
H52C H 0.5492 -0.3893 0.1081 0.136 Uiso 1 1 calc R . .
C53 C 0.3609(6) -0.0281(8) -0.0137(4) 0.041(2) Uani 1 1 d . . .
H53A H 0.3989 -0.0973 -0.0279 0.050 Uiso 1 1 calc R . .
H53B H 0.3416 0.0251 -0.0510 0.050 Uiso 1 1 calc R . .
C54 C 0.2812(6) -0.0900(9) 0.0116(5) 0.053(3) Uani 1 1 d . . .
H54A H 0.2374 -0.0225 0.0179 0.064 Uiso 1 1 calc R . .
H54B H 0.2982 -0.1305 0.0530 0.064 Uiso 1 1 calc R . .
C55 C 0.2410(7) -0.1929(10) -0.0342(5) 0.063(3) Uani 1 1 d . . .
H55A H 0.2860 -0.2580 -0.0415 0.076 Uiso 1 1 calc R . .
H55B H 0.1938 -0.2376 -0.0142 0.076 Uiso 1 1 calc R . .
C56 C 0.2062(8) -0.1419(11) -0.0941(5) 0.072(3) Uani 1 1 d . . .
H56A H 0.1807 -0.2123 -0.1204 0.087 Uiso 1 1 calc R . .
H56B H 0.2530 -0.1011 -0.1153 0.087 Uiso 1 1 calc R . .
H56C H 0.1613 -0.0776 -0.0875 0.087 Uiso 1 1 calc R . .
C10S C 0.6077(9) -0.1595(14) 0.3114(7) 0.112(5) Uani 1 1 d . . .
H10A H 0.6493 -0.2077 0.2882 0.134 Uiso 1 1 calc R . .
H10B H 0.5539 -0.2095 0.3121 0.134 Uiso 1 1 calc R . .
H10C H 0.6327 -0.1446 0.3547 0.134 Uiso 1 1 calc R . .
C11S C 0.5884(9) -0.0333(13) 0.2799(6) 0.072(4) Uani 1 1 d . . .
C12S C 0.5087(8) 0.0187(15) 0.2817(6) 0.078(4) Uani 1 1 d . . .
H12S H 0.4659 -0.0268 0.3023 0.093 Uiso 1 1 calc R . .
C13S C 0.4884(8) 0.1346(14) 0.2547(6) 0.074(4) Uani 1 1 d . . .
H13S H 0.4319 0.1700 0.2565 0.089 Uiso 1 1 calc R . .
C14S C 0.5510(11) 0.2019(14) 0.2240(7) 0.086(4) Uani 1 1 d . . .
H14S H 0.5381 0.2838 0.2053 0.104 Uiso 1 1 calc R . .
C15S C 0.6349(8) 0.1447(14) 0.2213(6) 0.077(4) Uani 1 1 d . . .
H15S H 0.6780 0.1864 0.1993 0.093 Uiso 1 1 calc R . .
C16S C 0.6515(7) 0.0332(14) 0.2497(6) 0.069(4) Uani 1 1 d . . .
H16S H 0.7081 -0.0028 0.2496 0.083 Uiso 1 1 calc R . .
C20S C 0.5402(8) 0.464(2) 0.3598(6) 0.0820(18) Uiso 0.60 1 d PD A 1
H20A H 0.5934 0.4974 0.3827 0.098 Uiso 0.60 1 calc PR A 1
H20B H 0.5185 0.5271 0.3278 0.098 Uiso 0.60 1 calc PR A 1
H20C H 0.5527 0.3823 0.3394 0.098 Uiso 0.60 1 calc PR A 1
C21S C 0.4720(6) 0.4425(15) 0.4056(4) 0.0820(18) Uiso 0.60 1 d PGD A 1
C22S C 0.4944(7) 0.4595(18) 0.4697(5) 0.0820(18) Uiso 0.60 1 d PGD A 1
H22S H 0.5520 0.4838 0.4843 0.098 Uiso 0.60 1 calc PR A 1
C23S C 0.4325(9) 0.4410(18) 0.5124(4) 0.0820(18) Uiso 0.60 1 d PG A 1
H23S H 0.4477 0.4527 0.5562 0.098 Uiso 0.60 1 calc PR A 1
C24S C 0.3482(9) 0.4055(19) 0.4910(5) 0.0820(18) Uiso 0.60 1 d PG A 1
H24S H 0.3059 0.3928 0.5202 0.098 Uiso 0.60 1 calc PR A 1
C25S C 0.3258(7) 0.388(3) 0.4268(6) 0.0820(18) Uiso 0.60 1 d PG A 1
H25S H 0.2682 0.3641 0.4122 0.098 Uiso 0.60 1 calc PR A 1
C26S C 0.3877(6) 0.407(2) 0.3841(4) 0.0820(18) Uiso 0.60 1 d PGD A 1
H26S H 0.3724 0.3953 0.3403 0.098 Uiso 0.60 1 calc PR A 1
C30S C 0.5302(9) 0.440(3) 0.3292(6) 0.0820(18) Uiso 0.40 1 d PGD A 2
H30A H 0.5333 0.5301 0.3148 0.098 Uiso 0.40 1 calc PR A 2
H30B H 0.5025 0.3870 0.2951 0.098 Uiso 0.40 1 calc PR A 2
H30C H 0.5891 0.4083 0.3411 0.098 Uiso 0.40 1 calc PR A 2
C31S C 0.4776(8) 0.434(3) 0.3855(5) 0.0820(18) Uiso 0.40 1 d PGD A 2
C32S C 0.5162(10) 0.466(3) 0.4449(6) 0.0820(18) Uiso 0.40 1 d PGD A 2
H32S H 0.5758 0.4900 0.4501 0.098 Uiso 0.40 1 calc PR A 2
C33S C 0.4677(14) 0.463(3) 0.4968(5) 0.0820(18) Uiso 0.40 1 d PG A 2
H33S H 0.4941 0.4842 0.5375 0.098 Uiso 0.40 1 calc PR A 2
C34S C 0.3805(14) 0.427(3) 0.4893(7) 0.0820(18) Uiso 0.40 1 d PG A 2
H34S H 0.3473 0.4251 0.5248 0.098 Uiso 0.40 1 calc PR A 2
C35S C 0.3419(11) 0.396(4) 0.4299(9) 0.0820(18) Uiso 0.40 1 d PG A 2
H35S H 0.2823 0.3717 0.4247 0.098 Uiso 0.40 1 calc PR A 2
C36S C 0.3904(9) 0.399(4) 0.3779(7) 0.0820(18) Uiso 0.40 1 d PGD A 2
H36S H 0.3640 0.3775 0.3373 0.098 Uiso 0.40 1 calc PR A 2

loop_
_atom_site_aniso_label
_atom_site_aniso_U_11
_atom_site_aniso_U_22
_atom_site_aniso_U_33
_atom_site_aniso_U_23
_atom_site_aniso_U_13
_atom_site_aniso_U_12
Re1 0.02252(17) 0.01670(16) 0.01730(17) 0.00025(13) -0.00030(13) -0.00050(13)
Re2 0.01772(17) 0.01394(15) 0.02003(17) 0.00050(13) 0.00143(13) -0.00065(12)
Re3 0.01936(16) 0.01372(14) 0.01974(17) -0.00064(13) 0.00205(13) 0.00067(12)
Re4 0.01886(17) 0.01451(15) 0.02181(18) 0.00054(13) 0.00373(13) -0.00044(13)
Re5 0.01784(17) 0.01337(15) 0.02044(17) 0.00072(13) 0.00144(13) 0.00062(12)
Re6 0.01836(16) 0.01462(15) 0.01861(17) -0.00055(13) 0.00026(13) -0.00008(12)
Cl1 0.0454(13) 0.0377(12) 0.0240(12) 0.0000(10) -0.0066(10) -0.0039(10)
Cl2 0.0238(11) 0.0244(10) 0.0409(13) 0.0016(9) 0.0102(9) -0.0035(9)
Cl3 0.0253(11) 0.0240(10) 0.0434(13) 0.0027(9) 0.0123(9) -0.0031(9)
S1 0.0244(11) 0.0173(9) 0.0217(11) -0.0028(8) -0.0010(8) -0.0021(8)
S2 0.0268(12) 0.0214(10) 0.0237(12) -0.0001(9) 0.0093(9) 0.0012(9)
S3 0.0275(11) 0.0191(10) 0.0223(11) 0.0048(8) 0.0009(9) 0.0023(8)
S4 0.0204(10) 0.0177(10) 0.0274(12) 0.0004(9) -0.0020(9) 0.0004(8)
S5 0.0243(11) 0.0145(9) 0.0206(11) 0.0018(8) 0.0007(8) -0.0011(8)
S6 0.0186(10) 0.0187(10) 0.0258(12) -0.0003(9) -0.0004(9) 0.0015(8)
S7 0.0222(11) 0.0135(9) 0.0281(12) -0.0027(8) 0.0020(8) -0.0011(8)
S8 0.0245(11) 0.0187(10) 0.0217(11) -0.0010(8) 0.0046(9) -0.0004(8)
P1 0.0245(12) 0.0176(10) 0.0387(14) -0.0031(9) 0.0054(10) 0.0028(9)
P2 0.0197(11) 0.0169(10) 0.0292(12) 0.0013(9) 0.0027(9) 0.0005(8)
P3 0.0268(11) 0.0268(11) 0.0191(11) -0.0004(9) -0.0041(9) -0.0006(9)
C11 0.042(6) 0.020(4) 0.056(7) -0.014(4) -0.005(5) 0.002(4)
C12 0.061(7) 0.067(7) 0.060(8) -0.044(6) 0.016(6) 0.000(6)
C13 0.038(6) 0.042(5) 0.051(6) 0.005(5) 0.024(5) 0.007(4)
C14 0.050(7) 0.038(6) 0.124(11) -0.024(7) 0.023(7) 0.007(5)
C15 0.040(5) 0.023(4) 0.051(6) 0.008(4) -0.004(5) 0.002(4)
C16 0.080(9) 0.073(8) 0.070(9) 0.020(7) -0.017(7) 0.019(7)
C21 0.030(5) 0.021(4) 0.032(5) 0.001(4) 0.008(4) -0.003(3)
C22 0.053(6) 0.028(5) 0.042(6) -0.012(4) 0.001(5) 0.008(4)
C23 0.036(5) 0.017(4) 0.031(5) 0.004(4) 0.004(4) 0.003(4)
C24 0.035(5) 0.034(5) 0.048(6) 0.008(4) -0.007(4) 0.000(4)
C25 0.026(5) 0.021(4) 0.058(6) -0.003(4) 0.011(4) -0.002(4)
C26 0.030(5) 0.042(5) 0.090(9) 0.009(6) 0.023(5) 0.001(4)
C31 0.049(5) 0.032(4) 0.021(4) 0.002(4) 0.000(4) 0.006(4)
C32 0.072(7) 0.038(5) 0.026(5) 0.003(4) 0.005(5) -0.013(5)
C33 0.038(5) 0.028(4) 0.027(5) -0.008(3) -0.007(4) -0.004(4)
C34 0.074(7) 0.040(5) 0.031(5) -0.007(4) 0.009(5) 0.002(5)
C35 0.023(4) 0.073(7) 0.028(5) -0.007(5) -0.007(4) 0.004(4)
C36 0.039(6) 0.095(9) 0.051(7) -0.012(6) 0.001(5) -0.030(6)
N 0.046(5) 0.039(4) 0.026(4) -0.001(3) 0.011(3) 0.000(4)
C41 0.038(5) 0.036(5) 0.030(5) -0.008(4) 0.015(4) -0.006(4)
C42 0.048(6) 0.033(5) 0.052(6) -0.004(4) 0.014(5) -0.008(4)
C43 0.036(5) 0.042(5) 0.067(7) -0.011(5) 0.010(5) -0.002(4)
C44 0.048(6) 0.068(7) 0.053(7) -0.016(6) 0.011(5) -0.006(5)
C45 0.057(6) 0.039(5) 0.035(5) -0.011(4) 0.030(4) -0.009(4)
C46 0.057(7) 0.045(5) 0.042(6) -0.003(5) 0.004(5) 0.002(5)
C47 0.079(8) 0.058(7) 0.051(7) -0.011(6) 0.018(6) 0.016(6)
C48 0.086(9) 0.051(7) 0.092(10) 0.002(7) 0.032(8) 0.008(7)
C49 0.072(7) 0.042(5) 0.032(5) -0.007(4) 0.009(5) -0.014(5)
C50 0.088(10) 0.126(12) 0.063(9) 0.052(8) 0.029(7) 0.049(9)
C51 0.099(12) 0.102(11) 0.121(13) 0.022(10) 0.039(10) -0.025(9)
C52 0.085(10) 0.078(9) 0.186(17) 0.020(10) 0.056(11) 0.025(8)
C53 0.043(5) 0.046(5) 0.038(5) -0.017(4) 0.022(4) -0.012(4)
C54 0.048(6) 0.059(7) 0.056(7) -0.016(5) 0.022(5) -0.024(5)
C55 0.062(7) 0.060(7) 0.067(8) 0.000(6) -0.001(6) -0.020(6)
C56 0.071(8) 0.078(8) 0.068(9) -0.009(7) 0.013(7) -0.012(7)
C10S 0.095(12) 0.143(15) 0.098(12) -0.025(11) 0.011(9) -0.020(10)
C11S 0.074(10) 0.073(8) 0.067(9) -0.003(7) -0.011(7) 0.002(8)
C12S 0.043(7) 0.132(12) 0.056(8) -0.030(8) -0.013(6) -0.001(8)
C13S 0.035(7) 0.106(11) 0.080(10) -0.020(8) 0.002(6) 0.016(7)
C14S 0.097(12) 0.085(10) 0.073(10) -0.010(8) -0.019(8) 0.011(9)
C15S 0.057(8) 0.120(12) 0.053(8) 0.020(8) -0.005(6) -0.008(8)
C16S 0.029(6) 0.120(11) 0.056(8) 0.003(8) -0.013(5) 0.004(7)

loop_
_atom_type_symbol
_atom_type_description
_atom_type_scat_dispersion_real
_atom_type_scat_dispersion_imag
_atom_type_scat_source
C C 0.0033 0.0016 'International Tables Vol C Tables 4.2.6.8 and 6.1.1.4'
H H 0.0000 0.0000 'International Tables Vol C Tables 4.2.6.8 and 6.1.1.4'
N N 0.0061 0.0033 'International Tables Vol C Tables 4.2.6.8 and 6.1.1.4'
P P 0.1023 0.0942 'International Tables Vol C Tables 4.2.6.8 and 6.1.1.4'
S S 0.1246 0.1234 'International Tables Vol C Tables 4.2.6.8 and 6.1.1.4'
Cl Cl 0.1484 0.1585 'International Tables Vol C Tables 4.2.6.8 and 6.1.1.4'
Re Re -1.0185 7.2310 'International Tables Vol C Tables 4.2.6.8 and 6.1.1.4'

loop_
_geom_angle_atom_site_label_1
_geom_angle_atom_site_label_2
_geom_angle_atom_site_label_3
_geom_angle
_geom_angle_site_symmetry_1
_geom_angle_site_symmetry_3
_geom_angle_publ_flag
S2 Re1 S4 173.48(7) . . ?
S2 Re1 S3 89.99(7) . . ?
S4 Re1 S3 90.00(7) . . ?
S2 Re1 S1 89.70(7) . . ?
S4 Re1 S1 89.48(7) . . ?
S3 Re1 S1 172.69(7) . . ?
S2 Re1 Cl1 92.16(8) . . ?
S4 Re1 Cl1 94.35(8) . . ?
S3 Re1 Cl1 92.62(7) . . ?
S1 Re1 Cl1 94.69(7) . . ?
S2 Re1 Re5 117.36(5) . . ?
S4 Re1 Re5 57.57(5) . . ?
S3 Re1 Re5 56.97(5) . . ?
S1 Re1 Re5 116.99(5) . . ?
Cl1 Re1 Re5 135.04(5) . . ?
S2 Re1 Re3 57.21(5) . . ?
S4 Re1 Re3 117.25(5) . . ?
S3 Re1 Re3 116.89(5) . . ?
S1 Re1 Re3 57.20(5) . . ?
Cl1 Re1 Re3 134.99(6) . . ?
Re5 Re1 Re3 89.927(14) . . ?
S2 Re1 Re4 57.31(5) . . ?
S4 Re1 Re4 117.64(5) . . ?
S3 Re1 Re4 56.88(5) . . ?
S1 Re1 Re4 117.24(5) . . ?
Cl1 Re1 Re4 133.19(6) . . ?
Re5 Re1 Re4 60.104(12) . . ?
Re3 Re1 Re4 60.073(12) . . ?
S2 Re1 Re2 117.21(5) . . ?
S4 Re1 Re2 57.24(5) . . ?
S3 Re1 Re2 116.83(5) . . ?
S1 Re1 Re2 57.13(5) . . ?
Cl1 Re1 Re2 136.64(6) . . ?
Re5 Re1 Re2 59.904(12) . . ?
Re3 Re1 Re2 60.032(12) . . ?
Re4 Re1 Re2 90.170(14) . . ?
S1 Re2 S4 89.53(7) . . ?
S1 Re2 S5 89.48(6) . . ?
S4 Re2 S5 173.06(7) . . ?
S1 Re2 S8 172.98(7) . . ?
S4 Re2 S8 90.17(7) . . ?
S5 Re2 S8 89.97(7) . . ?
S1 Re2 Cl2 93.64(7) . . ?
S4 Re2 Cl2 92.70(7) . . ?
S5 Re2 Cl2 94.22(7) . . ?
S8 Re2 Cl2 93.37(7) . . ?
S1 Re2 Re5 117.04(5) . . ?
S4 Re2 Re5 57.49(5) . . ?
S5 Re2 Re5 117.18(5) . . ?
S8 Re2 Re5 57.29(5) . . ?
Cl2 Re2 Re5 134.55(5) . . ?
S1 Re2 Re3 57.16(5) . . ?
S4 Re2 Re3 116.89(5) . . ?
S5 Re2 Re3 57.13(5) . . ?
S8 Re2 Re3 117.03(5) . . ?
Cl2 Re2 Re3 135.74(5) . . ?
Re5 Re2 Re3 89.701(13) . . ?
S1 Re2 Re1 57.31(5) . . ?
S4 Re2 Re1 57.15(5) . . ?
S5 Re2 Re1 116.87(5) . . ?
S8 Re2 Re1 117.02(5) . . ?
Cl2 Re2 Re1 134.78(5) . . ?
Re5 Re2 Re1 59.774(11) . . ?
Re3 Re2 Re1 59.771(11) . . ?
S1 Re2 Re6 117.00(5) . . ?
S4 Re2 Re6 117.45(5) . . ?
S5 Re2 Re6 57.23(4) . . ?
S8 Re2 Re6 57.21(5) . . ?
Cl2 Re2 Re6 135.41(5) . . ?
Re5 Re2 Re6 60.006(11) . . ?
Re3 Re2 Re6 59.871(12) . . ?
Re1 Re2 Re6 89.799(13) . . ?
S6 Re3 S2 89.88(7) . . ?
S6 Re3 S1 173.84(7) . . ?
S2 Re3 S1 89.98(7) . . ?
S6 Re3 S5 89.66(7) . . ?
S2 Re3 S5 173.85(7) . . ?
S1 Re3 S5 89.82(7) . . ?
S6 Re3 P1 92.47(7) . . ?
S2 Re3 P1 90.32(7) . . ?
S1 Re3 P1 93.69(7) . . ?
S5 Re3 P1 95.84(7) . . ?
S6 Re3 Re1 117.60(5) . . ?
S2 Re3 Re1 57.34(5) . . ?
S1 Re3 Re1 57.50(4) . . ?
S5 Re3 Re1 117.72(5) . . ?
P1 Re3 Re1 133.19(6) . . ?
S6 Re3 Re6 57.42(5) . . ?
S2 Re3 Re6 117.42(5) . . ?
S1 Re3 Re6 117.44(5) . . ?
S5 Re3 Re6 57.48(4) . . ?
P1 Re3 Re6 136.47(6) . . ?
Re1 Re3 Re6 90.235(14) . . ?
S6 Re3 Re2 117.60(5) . . ?
S2 Re3 Re2 117.51(5) . . ?
S1 Re3 Re2 57.27(5) . . ?
S5 Re3 Re2 57.56(5) . . ?
P1 Re3 Re2 137.20(5) . . ?
Re1 Re3 Re2 60.197(12) . . ?
Re6 Re3 Re2 60.202(11) . . ?
S6 Re3 Re4 57.49(5) . . ?
S2 Re3 Re4 57.37(5) . . ?
S1 Re3 Re4 117.61(5) . . ?
S5 Re3 Re4 117.53(5) . . ?
P1 Re3 Re4 132.44(5) . . ?
Re1 Re3 Re4 60.146(11) . . ?
Re6 Re3 Re4 60.082(12) . . ?
Re2 Re3 Re4 90.307(13) . . ?
S3 Re4 S2 90.20(7) . . ?
S3 Re4 S7 89.19(7) . . ?
S2 Re4 S7 172.61(7) . . ?
S3 Re4 S6 172.81(7) . . ?
S2 Re4 S6 89.34(7) . . ?
S7 Re4 S6 90.35(7) . . ?
S3 Re4 Cl3 92.40(7) . . ?
S2 Re4 Cl3 93.58(7) . . ?
S7 Re4 Cl3 93.80(7) . . ?
S6 Re4 Cl3 94.79(7) . . ?
S3 Re4 Re5 56.98(5) . . ?
S2 Re4 Re5 116.76(5) . . ?
S7 Re4 Re5 57.10(5) . . ?
S6 Re4 Re5 117.11(5) . . ?
Cl3 Re4 Re5 134.52(5) . . ?
S3 Re4 Re3 117.12(5) . . ?
S2 Re4 Re3 57.04(5) . . ?
S7 Re4 Re3 117.00(5) . . ?
S6 Re4 Re3 56.99(5) . . ?
Cl3 Re4 Re3 135.93(5) . . ?
Re5 Re4 Re3 89.529(13) . . ?
S3 Re4 Re1 57.39(5) . . ?
S2 Re4 Re1 57.11(5) . . ?
S7 Re4 Re1 116.77(5) . . ?
S6 Re4 Re1 116.74(5) . . ?
Cl3 Re4 Re1 134.21(5) . . ?
Re5 Re4 Re1 59.705(12) . . ?
Re3 Re4 Re1 59.782(11) . . ?
S3 Re4 Re6 116.93(5) . . ?
S2 Re4 Re6 116.92(5) . . ?
S7 Re4 Re6 57.15(5) . . ?
S6 Re4 Re6 57.21(5) . . ?
Cl3 Re4 Re6 135.85(5) . . ?
Re5 Re4 Re6 59.972(11) . . ?
Re3 Re4 Re6 59.916(11) . . ?
Re1 Re4 Re6 89.929(13) . . ?
S3 Re5 S7 89.45(7) . . ?
S3 Re5 S8 173.89(7) . . ?
S7 Re5 S8 89.32(7) . . ?
S3 Re5 S4 90.23(7) . . ?
S7 Re5 S4 173.65(6) . . ?
S8 Re5 S4 90.33(7) . . ?
S3 Re5 P2 91.65(7) . . ?
S7 Re5 P2 95.27(7) . . ?
S8 Re5 P2 94.42(7) . . ?
S4 Re5 P2 91.08(7) . . ?
S3 Re5 Re1 57.61(5) . . ?
S7 Re5 Re1 117.55(5) . . ?
S8 Re5 Re1 117.99(5) . . ?
S4 Re5 Re1 57.30(5) . . ?
P2 Re5 Re1 132.26(5) . . ?
S3 Re5 Re2 117.89(5) . . ?
S7 Re5 Re2 117.51(5) . . ?
S8 Re5 Re2 57.71(5) . . ?
S4 Re5 Re2 57.32(5) . . ?
P2 Re5 Re2 134.22(5) . . ?
Re1 Re5 Re2 60.322(12) . . ?
S3 Re5 Re4 57.09(5) . . ?
S7 Re5 Re4 57.40(5) . . ?
S8 Re5 Re4 117.47(5) . . ?
S4 Re5 Re4 117.45(5) . . ?
P2 Re5 Re4 135.20(5) . . ?
Re1 Re5 Re4 60.190(11) . . ?
Re2 Re5 Re4 90.461(13) . . ?
S3 Re5 Re6 117.13(5) . . ?
S7 Re5 Re6 57.27(4) . . ?
S8 Re5 Re6 57.43(5) . . ?
S4 Re5 Re6 117.53(5) . . ?
P2 Re5 Re6 137.48(5) . . ?
Re1 Re5 Re6 90.260(13) . . ?
Re2 Re5 Re6 60.260(11) . . ?
Re4 Re5 Re6 60.060(12) . . ?
S7 Re6 S6 90.55(7) . . ?
S7 Re6 S5 173.08(7) . . ?
S6 Re6 S5 89.25(7) . . ?
S7 Re6 S8 89.15(7) . . ?
S6 Re6 S8 173.25(7) . . ?
S5 Re6 S8 90.24(7) . . ?
S7 Re6 P3 91.95(7) . . ?
S6 Re6 P3 92.78(7) . . ?
S5 Re6 P3 94.97(7) . . ?
S8 Re6 P3 93.97(7) . . ?
S7 Re6 Re3 117.26(5) . . ?
S6 Re6 Re3 57.06(5) . . ?
S5 Re6 Re3 57.20(5) . . ?
S8 Re6 Re3 117.35(5) . . ?
P3 Re6 Re3 135.73(5) . . ?
S7 Re6 Re5 57.15(5) . . ?
S6 Re6 Re5 117.25(5) . . ?
S5 Re6 Re5 117.06(5) . . ?
S8 Re6 Re5 57.27(5) . . ?
P3 Re6 Re5 134.65(5) . . ?
Re3 Re6 Re5 89.576(13) . . ?
S7 Re6 Re4 57.33(5) . . ?
S6 Re6 Re4 57.35(5) . . ?
S5 Re6 Re4 117.18(5) . . ?
S8 Re6 Re4 117.22(5) . . ?
P3 Re6 Re4 133.28(5) . . ?
Re3 Re6 Re4 60.002(12) . . ?
Re5 Re6 Re4 59.968(12) . . ?
S7 Re6 Re2 116.86(5) . . ?
S6 Re6 Re2 116.96(5) . . ?
S5 Re6 Re2 57.38(5) . . ?
S8 Re6 Re2 57.47(5) . . ?
P3 Re6 Re2 136.61(5) . . ?
Re3 Re6 Re2 59.927(12) . . ?
Re5 Re6 Re2 59.733(12) . . ?
Re4 Re6 Re2 90.102(14) . . ?
Re3 S1 Re2 65.57(5) . . ?
Re3 S1 Re1 65.30(5) . . ?
Re2 S1 Re1 65.57(5) . . ?
Re3 S2 Re1 65.45(6) . . ?
Re3 S2 Re4 65.59(6) . . ?
Re1 S2 Re4 65.58(5) . . ?
Re5 S3 Re4 65.93(5) . . ?
Re5 S3 Re1 65.41(5) . . ?
Re4 S3 Re1 65.73(5) . . ?
Re1 S4 Re2 65.61(5) . . ?
Re1 S4 Re5 65.14(5) . . ?
Re2 S4 Re5 65.19(5) . . ?
Re3 S5 Re6 65.32(5) . . ?
Re3 S5 Re2 65.30(5) . . ?
Re6 S5 Re2 65.39(5) . . ?
Re3 S6 Re6 65.52(5) . . ?
Re3 S6 Re4 65.52(5) . . ?
Re6 S6 Re4 65.43(5) . . ?
Re5 S7 Re6 65.58(5) . . ?
Re5 S7 Re4 65.50(5) . . ?
Re6 S7 Re4 65.52(5) . . ?
Re5 S8 Re6 65.30(5) . . ?
Re5 S8 Re2 64.99(5) . . ?
Re6 S8 Re2 65.32(5) . . ?
C11 P1 C13 104.4(5) . . ?
C11 P1 C15 103.2(4) . . ?
C13 P1 C15 104.4(4) . . ?
C11 P1 Re3 114.6(3) . . ?
C13 P1 Re3 112.8(3) . . ?
C15 P1 Re3 116.2(3) . . ?
C21 P2 C25 104.5(4) . . ?
C21 P2 C23 102.8(4) . . ?
C25 P2 C23 104.8(4) . . ?
C21 P2 Re5 115.6(3) . . ?
C25 P2 Re5 112.9(3) . . ?
C23 P2 Re5 114.9(3) . . ?
C33 P3 C31 103.7(4) . . ?
C33 P3 C35 104.6(4) . . ?
C31 P3 C35 103.4(4) . . ?
C33 P3 Re6 115.1(3) . . ?
C31 P3 Re6 114.5(3) . . ?
C35 P3 Re6 114.2(3) . . ?
C12 C11 P1 115.6(7) . . ?
C14 C13 P1 116.4(7) . . ?
C16 C15 P1 114.5(7) . . ?
C22 C21 P2 115.7(6) . . ?
C24 C23 P2 116.4(6) . . ?
C26 C25 P2 115.2(6) . . ?
C32 C31 P3 114.5(6) . . ?
C34 C33 P3 117.4(6) . . ?
C36 C35 P3 116.8(6) . . ?
C53 N C49 110.8(6) . . ?
C53 N C45 112.1(7) . . ?
C49 N C45 109.0(7) . . ?
C53 N C41 105.9(6) . . ?
C49 N C41 108.2(7) . . ?
C45 N C41 110.8(6) . . ?
C42 C41 N 114.6(7) . . ?
C43 C42 C41 111.9(7) . . ?
C42 C43 C44 111.5(8) . . ?
N C45 C46 114.5(7) . . ?
C47 C46 C45 110.9(8) . . ?
C48 C47 C46 116.2(9) . . ?
N C49 C50 115.9(8) . . ?
C51 C50 C49 114.6(12) . . ?
C50 C51 C52 113.4(14) . . ?
N C53 C54 113.9(7) . . ?
C53 C54 C55 111.0(8) . . ?
C56 C55 C54 114.0(9) . . ?
C12S C11S C16S 119.5(13) . . ?
C12S C11S C10S 119.0(15) . . ?
C16S C11S C10S 121.5(13) . . ?
C11S C12S C13S 121.3(14) . . ?
C12S C13S C14S 119.7(13) . . ?
C13S C14S C15S 118.6(13) . . ?
C16S C15S C14S 119.0(13) . . ?
C15S C16S C11S 121.9(12) . . ?
C22S C21S C26S 120.0 . . ?
C22S C21S C20S 119.2(4) . . ?
C26S C21S C20S 120.8(4) . . ?
C23S C22S C21S 120.0 . . ?
C22S C23S C24S 120.0 . . ?
C23S C24S C25S 120.0 . . ?
C26S C25S C24S 120.0 . . ?
C25S C26S C21S 120.0 . . ?
C32S C31S C36S 120.0 . . ?
C32S C31S C30S 119.7(4) . . ?
C36S C31S C30S 120.3(4) . . ?
C31S C32S C33S 120.0 . . ?
C34S C33S C32S 120.0 . . ?
C33S C34S C35S 120.0 . . ?
C34S C35S C36S 120.0 . . ?
C35S C36S C31S 120.0 . . ?

loop_
_geom_bond_atom_site_label_1
_geom_bond_atom_site_label_2
_geom_bond_distance
_geom_bond_site_symmetry_2
_geom_bond_publ_flag
Re1 S2 2.404(2) . ?
Re1 S4 2.406(2) . ?
Re1 S3 2.409(2) . ?
Re1 S1 2.4113(18) . ?
Re1 Cl1 2.421(2) . ?
Re1 Re5 2.5942(4) . ?
Re1 Re3 2.5974(4) . ?
Re1 Re4 2.6070(4) . ?
Re1 Re2 2.6086(5) . ?
Re2 S1 2.406(2) . ?
Re2 S4 2.409(2) . ?
Re2 S5 2.4193(19) . ?
Re2 S8 2.423(2) . ?
Re2 Cl2 2.425(2) . ?
Re2 Re5 2.5977(4) . ?
Re2 Re3 2.6043(4) . ?
Re2 Re6 2.6115(4) . ?
Re3 S6 2.400(2) . ?
Re3 S2 2.400(2) . ?
Re3 S1 2.4033(19) . ?
Re3 S5 2.408(2) . ?
Re3 P1 2.472(2) . ?
Re3 Re6 2.6028(4) . ?
Re3 Re4 2.6051(4) . ?
Re4 S3 2.3951(19) . ?
Re4 S2 2.409(2) . ?
Re4 S7 2.411(2) . ?
Re4 S6 2.414(2) . ?
Re4 Cl3 2.431(2) . ?
Re4 Re5 2.6047(4) . ?
Re4 Re6 2.6072(5) . ?
Re5 S3 2.392(2) . ?
Re5 S7 2.4033(19) . ?
Re5 S8 2.412(2) . ?
Re5 S4 2.413(2) . ?
Re5 P2 2.468(2) . ?
Re5 Re6 2.6048(4) . ?
Re6 S7 2.4066(18) . ?
Re6 S6 2.410(2) . ?
Re6 S5 2.4152(19) . ?
Re6 S8 2.416(2) . ?
Re6 P3 2.469(2) . ?
P1 C11 1.823(8) . ?
P1 C13 1.823(9) . ?
P1 C15 1.838(9) . ?
P2 C21 1.822(8) . ?
P2 C25 1.831(8) . ?
P2 C23 1.841(8) . ?
P3 C33 1.804(8) . ?
P3 C31 1.810(8) . ?
P3 C35 1.817(8) . ?
C11 C12 1.500(13) . ?
C13 C14 1.492(11) . ?
C15 C16 1.498(13) . ?
C21 C22 1.535(11) . ?
C23 C24 1.510(11) . ?
C25 C26 1.532(11) . ?
C31 C32 1.512(12) . ?
C33 C34 1.529(11) . ?
C35 C36 1.503(12) . ?
N C53 1.509(10) . ?
N C49 1.518(11) . ?
N C45 1.518(10) . ?
N C41 1.545(10) . ?
C41 C42 1.517(11) . ?
C42 C43 1.512(12) . ?
C43 C44 1.524(12) . ?
C45 C46 1.523(11) . ?
C46 C47 1.516(11) . ?
C47 C48 1.469(14) . ?
C49 C50 1.543(14) . ?
C50 C51 1.414(17) . ?
C51 C52 1.511(16) . ?
C53 C54 1.528(11) . ?
C54 C55 1.538(13) . ?
C55 C56 1.440(14) . ?
C10S C11S 1.487(17) . ?
C11S C12S 1.348(16) . ?
C11S C16S 1.396(17) . ?
C12S C13S 1.355(18) . ?
C13S C14S 1.400(18) . ?
C14S C15S 1.430(18) . ?
C15S C16S 1.317(16) . ?
C20S C21S 1.513(4) . ?
C21S C22S 1.3900 . ?
C21S C26S 1.3900 . ?
C22S C23S 1.3900 . ?
C23S C24S 1.3900 . ?
C24S C25S 1.3900 . ?
C25S C26S 1.3900 . ?
C30S C31S 1.508(4) . ?
C31S C32S 1.3900 . ?
C31S C36S 1.3900 . ?
C32S C33S 1.3900 . ?
C33S C34S 1.3900 . ?
C34S C35S 1.3900 . ?
C35S C36S 1.3900 . ?

loop_
_geom_torsion_atom_site_label_1
_geom_torsion_atom_site_label_2
_geom_torsion_atom_site_label_3
_geom_torsion_atom_site_label_4
_geom_torsion
_geom_torsion_site_symmetry_1
_geom_torsion_site_symmetry_2
_geom_torsion_site_symmetry_3
_geom_torsion_site_symmetry_4
_geom_torsion_publ_flag
S2 Re1 Re2 S1 70.18(8) . . . . ?
S4 Re1 Re2 S1 -113.76(8) . . . . ?
S3 Re1 Re2 S1 175.24(8) . . . . ?
Cl1 Re1 Re2 S1 -57.14(10) . . . . ?
Re5 Re1 Re2 S1 177.59(6) . . . . ?
Re3 Re1 Re2 S1 68.17(5) . . . . ?
Re4 Re1 Re2 S1 122.89(6) . . . . ?
S2 Re1 Re2 S4 -176.06(8) . . . . ?
S3 Re1 Re2 S4 -71.00(8) . . . . ?
S1 Re1 Re2 S4 113.76(8) . . . . ?
Cl1 Re1 Re2 S4 56.62(10) . . . . ?
Re5 Re1 Re2 S4 -68.65(6) . . . . ?
Re3 Re1 Re2 S4 -178.07(6) . . . . ?
Re4 Re1 Re2 S4 -123.35(6) . . . . ?
S2 Re1 Re2 S5 -0.11(8) . . . . ?
S4 Re1 Re2 S5 175.95(7) . . . . ?
S3 Re1 Re2 S5 104.95(8) . . . . ?
S1 Re1 Re2 S5 -70.29(7) . . . . ?
Cl1 Re1 Re2 S5 -127.43(9) . . . . ?
Re5 Re1 Re2 S5 107.31(5) . . . . ?
Re3 Re1 Re2 S5 -2.11(5) . . . . ?
Re4 Re1 Re2 S5 52.60(5) . . . . ?
S2 Re1 Re2 S8 -105.05(8) . . . . ?
S4 Re1 Re2 S8 71.01(8) . . . . ?
S3 Re1 Re2 S8 0.01(8) . . . . ?
S1 Re1 Re2 S8 -175.23(8) . . . . ?
Cl1 Re1 Re2 S8 127.63(10) . . . . ?
Re5 Re1 Re2 S8 2.37(6) . . . . ?
Re3 Re1 Re2 S8 -107.06(6) . . . . ?
Re4 Re1 Re2 S8 -52.34(6) . . . . ?
S2 Re1 Re2 Cl2 128.13(9) . . . . ?
S4 Re1 Re2 Cl2 -55.81(9) . . . . ?
S3 Re1 Re2 Cl2 -126.81(9) . . . . ?
S1 Re1 Re2 Cl2 57.95(9) . . . . ?
Cl1 Re1 Re2 Cl2 0.81(11) . . . . ?
Re5 Re1 Re2 Cl2 -124.45(7) . . . . ?
Re3 Re1 Re2 Cl2 126.13(7) . . . . ?
Re4 Re1 Re2 Cl2 -179.16(7) . . . . ?
S2 Re1 Re2 Re5 -107.42(6) . . . . ?
S4 Re1 Re2 Re5 68.65(5) . . . . ?
S3 Re1 Re2 Re5 -2.35(6) . . . . ?
S1 Re1 Re2 Re5 -177.59(6) . . . . ?
Cl1 Re1 Re2 Re5 125.27(8) . . . . ?
Re3 Re1 Re2 Re5 -109.421(14) . . . . ?
Re4 Re1 Re2 Re5 -54.703(12) . . . . ?
S2 Re1 Re2 Re3 2.00(6) . . . . ?
S4 Re1 Re2 Re3 178.07(6) . . . . ?
S3 Re1 Re2 Re3 107.07(6) . . . . ?
S1 Re1 Re2 Re3 -68.17(5) . . . . ?
Cl1 Re1 Re2 Re3 -125.31(8) . . . . ?
Re5 Re1 Re2 Re3 109.421(14) . . . . ?
Re4 Re1 Re2 Re3 54.717(13) . . . . ?
S2 Re1 Re2 Re6 -52.62(6) . . . . ?
S4 Re1 Re2 Re6 123.44(5) . . . . ?
S3 Re1 Re2 Re6 52.44(6) . . . . ?
S1 Re1 Re2 Re6 -122.80(6) . . . . ?
Cl1 Re1 Re2 Re6 -179.94(8) . . . . ?
Re5 Re1 Re2 Re6 54.794(12) . . . . ?
Re3 Re1 Re2 Re6 -54.627(12) . . . . ?
Re4 Re1 Re2 Re6 0.091(14) . . . . ?
S2 Re1 Re3 S6 -70.25(8) . . . . ?
S4 Re1 Re3 S6 105.80(8) . . . . ?
S3 Re1 Re3 S6 0.67(8) . . . . ?
S1 Re1 Re3 S6 175.68(8) . . . . ?
Cl1 Re1 Re3 S6 -124.75(10) . . . . ?
Re5 Re1 Re3 S6 52.95(6) . . . . ?
Re4 Re1 Re3 S6 -1.99(6) . . . . ?
Re2 Re1 Re3 S6 107.63(6) . . . . ?
S4 Re1 Re3 S2 176.05(8) . . . . ?
S3 Re1 Re3 S2 70.91(8) . . . . ?
S1 Re1 Re3 S2 -114.07(8) . . . . ?
Cl1 Re1 Re3 S2 -54.50(10) . . . . ?
Re5 Re1 Re3 S2 123.20(6) . . . . ?
Re4 Re1 Re3 S2 68.25(6) . . . . ?
Re2 Re1 Re3 S2 177.88(6) . . . . ?
S2 Re1 Re3 S1 114.07(8) . . . . ?
S4 Re1 Re3 S1 -69.88(8) . . . . ?
S3 Re1 Re3 S1 -175.01(8) . . . . ?
Cl1 Re1 Re3 S1 59.57(10) . . . . ?
Re5 Re1 Re3 S1 -122.73(6) . . . . ?
Re4 Re1 Re3 S1 -177.67(6) . . . . ?
Re2 Re1 Re3 S1 -68.05(6) . . . . ?
S2 Re1 Re3 S5 -175.74(8) . . . . ?
S4 Re1 Re3 S5 0.31(8) . . . . ?
S3 Re1 Re3 S5 -104.83(8) . . . . ?
S1 Re1 Re3 S5 70.19(8) . . . . ?
Cl1 Re1 Re3 S5 129.76(9) . . . . ?
Re5 Re1 Re3 S5 -52.54(5) . . . . ?
Re4 Re1 Re3 S5 -107.49(5) . . . . ?
Re2 Re1 Re3 S5 2.14(5) . . . . ?
S2 Re1 Re3 P1 53.65(9) . . . . ?
S4 Re1 Re3 P1 -130.30(9) . . . . ?
S3 Re1 Re3 P1 124.56(9) . . . . ?
S1 Re1 Re3 P1 -60.42(9) . . . . ?
Cl1 Re1 Re3 P1 -0.86(11) . . . . ?
Re5 Re1 Re3 P1 176.84(7) . . . . ?
Re4 Re1 Re3 P1 121.90(7) . . . . ?
Re2 Re1 Re3 P1 -128.47(7) . . . . ?
S2 Re1 Re3 Re6 -122.98(6) . . . . ?
S4 Re1 Re3 Re6 53.07(5) . . . . ?
S3 Re1 Re3 Re6 -52.07(6) . . . . ?
S1 Re1 Re3 Re6 122.95(6) . . . . ?
Cl1 Re1 Re3 Re6 -177.49(8) . . . . ?
Re5 Re1 Re3 Re6 0.215(15) . . . . ?
Re4 Re1 Re3 Re6 -54.729(12) . . . . ?
Re2 Re1 Re3 Re6 54.897(12) . . . . ?
S2 Re1 Re3 Re2 -177.88(6) . . . . ?
S4 Re1 Re3 Re2 -1.83(5) . . . . ?
S3 Re1 Re3 Re2 -106.97(6) . . . . ?
S1 Re1 Re3 Re2 68.05(6) . . . . ?
Cl1 Re1 Re3 Re2 127.62(8) . . . . ?
Re5 Re1 Re3 Re2 -54.682(12) . . . . ?
Re4 Re1 Re3 Re2 -109.626(14) . . . . ?
S2 Re1 Re3 Re4 -68.25(6) . . . . ?
S4 Re1 Re3 Re4 107.80(5) . . . . ?
S3 Re1 Re3 Re4 2.66(6) . . . . ?
S1 Re1 Re3 Re4 177.67(6) . . . . ?
Cl1 Re1 Re3 Re4 -122.76(8) . . . . ?
Re5 Re1 Re3 Re4 54.944(13) . . . . ?
Re2 Re1 Re3 Re4 109.626(14) . . . . ?
S1 Re2 Re3 S6 -176.05(8) . . . . ?
S4 Re2 Re3 S6 -105.82(8) . . . . ?
S5 Re2 Re3 S6 70.11(8) . . . . ?
S8 Re2 Re3 S6 -0.60(8) . . . . ?
Cl2 Re2 Re3 S6 127.59(9) . . . . ?
Re5 Re2 Re3 S6 -53.07(6) . . . . ?
Re1 Re2 Re3 S6 -107.64(6) . . . . ?
Re6 Re2 Re3 S6 1.84(6) . . . . ?
S1 Re2 Re3 S2 -70.42(8) . . . . ?
S4 Re2 Re3 S2 -0.19(8) . . . . ?
S5 Re2 Re3 S2 175.74(8) . . . . ?
S8 Re2 Re3 S2 105.03(8) . . . . ?
Cl2 Re2 Re3 S2 -126.78(9) . . . . ?
Re5 Re2 Re3 S2 52.57(6) . . . . ?
Re1 Re2 Re3 S2 -2.01(6) . . . . ?
Re6 Re2 Re3 S2 107.47(6) . . . . ?
S4 Re2 Re3 S1 70.23(8) . . . . ?
S5 Re2 Re3 S1 -113.83(7) . . . . ?
S8 Re2 Re3 S1 175.45(8) . . . . ?
Cl2 Re2 Re3 S1 -56.35(9) . . . . ?
Re5 Re2 Re3 S1 122.99(6) . . . . ?
Re1 Re2 Re3 S1 68.41(5) . . . . ?
Re6 Re2 Re3 S1 177.89(6) . . . . ?
S1 Re2 Re3 S5 113.83(7) . . . . ?
S4 Re2 Re3 S5 -175.93(7) . . . . ?
S8 Re2 Re3 S5 -70.71(8) . . . . ?
Cl2 Re2 Re3 S5 57.48(9) . . . . ?
Re5 Re2 Re3 S5 -123.18(5) . . . . ?
Re1 Re2 Re3 S5 -177.76(5) . . . . ?
Re6 Re2 Re3 S5 -68.28(5) . . . . ?
S1 Re2 Re3 P1 54.44(10) . . . . ?
S4 Re2 Re3 P1 124.67(10) . . . . ?
S5 Re2 Re3 P1 -59.40(10) . . . . ?
S8 Re2 Re3 P1 -130.11(10) . . . . ?
Cl2 Re2 Re3 P1 -1.92(11) . . . . ?
Re5 Re2 Re3 P1 177.42(8) . . . . ?
Re1 Re2 Re3 P1 122.85(8) . . . . ?
Re6 Re2 Re3 P1 -127.67(8) . . . . ?
S1 Re2 Re3 Re1 -68.41(5) . . . . ?
S4 Re2 Re3 Re1 1.82(5) . . . . ?
S5 Re2 Re3 Re1 177.76(5) . . . . ?
S8 Re2 Re3 Re1 107.04(5) . . . . ?
Cl2 Re2 Re3 Re1 -124.77(8) . . . . ?
Re5 Re2 Re3 Re1 54.577(12) . . . . ?
Re6 Re2 Re3 Re1 109.479(14) . . . . ?
S1 Re2 Re3 Re6 -177.89(6) . . . . ?
S4 Re2 Re3 Re6 -107.66(5) . . . . ?
S5 Re2 Re3 Re6 68.28(5) . . . . ?
S8 Re2 Re3 Re6 -2.44(5) . . . . ?
Cl2 Re2 Re3 Re6 125.76(8) . . . . ?
Re5 Re2 Re3 Re6 -54.902(12) . . . . ?
Re1 Re2 Re3 Re6 -109.479(14) . . . . ?
S1 Re2 Re3 Re4 -123.19(5) . . . . ?
S4 Re2 Re3 Re4 -52.96(5) . . . . ?
S5 Re2 Re3 Re4 122.98(5) . . . . ?
S8 Re2 Re3 Re4 52.26(6) . . . . ?
Cl2 Re2 Re3 Re4 -179.54(8) . . . . ?
Re5 Re2 Re3 Re4 -0.200(15) . . . . ?
Re1 Re2 Re3 Re4 -54.778(12) . . . . ?
Re6 Re2 Re3 Re4 54.702(13) . . . . ?
S6 Re3 Re4 S3 175.23(9) . . . . ?
S2 Re3 Re4 S3 -70.88(8) . . . . ?
S1 Re3 Re4 S3 -0.47(8) . . . . ?
S5 Re3 Re4 S3 105.12(8) . . . . ?
P1 Re3 Re4 S3 -125.68(9) . . . . ?
Re1 Re3 Re4 S3 -2.68(6) . . . . ?
Re6 Re3 Re4 S3 106.94(6) . . . . ?
Re2 Re3 Re4 S3 52.14(6) . . . . ?
S6 Re3 Re4 S2 -113.89(9) . . . . ?
S1 Re3 Re4 S2 70.42(8) . . . . ?
S5 Re3 Re4 S2 176.00(8) . . . . ?
P1 Re3 Re4 S2 -54.79(10) . . . . ?
Re1 Re3 Re4 S2 68.20(6) . . . . ?
Re6 Re3 Re4 S2 177.82(6) . . . . ?
Re2 Re3 Re4 S2 123.02(6) . . . . ?
S6 Re3 Re4 S7 71.16(8) . . . . ?
S2 Re3 Re4 S7 -174.95(8) . . . . ?
S1 Re3 Re4 S7 -104.54(8) . . . . ?
S5 Re3 Re4 S7 1.05(7) . . . . ?
P1 Re3 Re4 S7 130.26(9) . . . . ?
Re1 Re3 Re4 S7 -106.75(5) . . . . ?
Re6 Re3 Re4 S7 2.87(5) . . . . ?
Re2 Re3 Re4 S7 -51.93(5) . . . . ?
S2 Re3 Re4 S6 113.89(9) . . . . ?
S1 Re3 Re4 S6 -175.69(8) . . . . ?
S5 Re3 Re4 S6 -70.11(8) . . . . ?
P1 Re3 Re4 S6 59.10(10) . . . . ?
Re1 Re3 Re4 S6 -177.91(6) . . . . ?
Re6 Re3 Re4 S6 -68.29(6) . . . . ?
Re2 Re3 Re4 S6 -123.09(6) . . . . ?
S6 Re3 Re4 Cl3 -58.14(10) . . . . ?
S2 Re3 Re4 Cl3 55.75(10) . . . . ?
S1 Re3 Re4 Cl3 126.17(10) . . . . ?
S5 Re3 Re4 Cl3 -128.25(9) . . . . ?
P1 Re3 Re4 Cl3 0.96(11) . . . . ?
Re1 Re3 Re4 Cl3 123.96(8) . . . . ?
Re6 Re3 Re4 Cl3 -126.43(8) . . . . ?
Re2 Re3 Re4 Cl3 178.77(8) . . . . ?
S6 Re3 Re4 Re5 123.29(6) . . . . ?
S2 Re3 Re4 Re5 -122.82(6) . . . . ?
S1 Re3 Re4 Re5 -52.41(6) . . . . ?
S5 Re3 Re4 Re5 53.18(5) . . . . ?
P1 Re3 Re4 Re5 -177.61(7) . . . . ?
Re1 Re3 Re4 Re5 -54.619(13) . . . . ?
Re6 Re3 Re4 Re5 54.999(12) . . . . ?
Re2 Re3 Re4 Re5 0.200(15) . . . . ?
S6 Re3 Re4 Re1 177.91(6) . . . . ?
S2 Re3 Re4 Re1 -68.20(6) . . . . ?
S1 Re3 Re4 Re1 2.21(6) . . . . ?
S5 Re3 Re4 Re1 107.80(5) . . . . ?
P1 Re3 Re4 Re1 -122.99(8) . . . . ?
Re6 Re3 Re4 Re1 109.618(15) . . . . ?
Re2 Re3 Re4 Re1 54.819(13) . . . . ?
S6 Re3 Re4 Re6 68.29(6) . . . . ?
S2 Re3 Re4 Re6 -177.82(6) . . . . ?
S1 Re3 Re4 Re6 -107.41(6) . . . . ?
S5 Re3 Re4 Re6 -1.82(5) . . . . ?
P1 Re3 Re4 Re6 127.39(8) . . . . ?
Re1 Re3 Re4 Re6 -109.618(15) . . . . ?
Re2 Re3 Re4 Re6 -54.799(12) . . . . ?
S2 Re1 Re4 S3 -114.74(9) . . . . ?
S4 Re1 Re4 S3 70.02(8) . . . . ?
S1 Re1 Re4 S3 174.97(8) . . . . ?
Cl1 Re1 Re4 S3 -57.49(10) . . . . ?
Re5 Re1 Re4 S3 67.94(6) . . . . ?
Re3 Re1 Re4 S3 177.17(6) . . . . ?
Re2 Re1 Re4 S3 122.48(6) . . . . ?
S4 Re1 Re4 S2 -175.24(8) . . . . ?
S3 Re1 Re4 S2 114.74(9) . . . . ?
S1 Re1 Re4 S2 -70.29(8) . . . . ?
Cl1 Re1 Re4 S2 57.25(10) . . . . ?
Re5 Re1 Re4 S2 -177.31(6) . . . . ?
Re3 Re1 Re4 S2 -68.09(6) . . . . ?
Re2 Re1 Re4 S2 -122.77(6) . . . . ?
S2 Re1 Re4 S7 175.23(8) . . . . ?
S4 Re1 Re4 S7 -0.01(8) . . . . ?
S3 Re1 Re4 S7 -70.03(8) . . . . ?
S1 Re1 Re4 S7 104.94(8) . . . . ?
Cl1 Re1 Re4 S7 -127.52(9) . . . . ?
Re5 Re1 Re4 S7 -2.09(5) . . . . ?
Re3 Re1 Re4 S7 107.14(5) . . . . ?
Re2 Re1 Re4 S7 52.45(5) . . . . ?
S2 Re1 Re4 S6 70.06(8) . . . . ?
S4 Re1 Re4 S6 -105.18(9) . . . . ?
S3 Re1 Re4 S6 -175.20(9) . . . . ?
S1 Re1 Re4 S6 -0.23(8) . . . . ?
Cl1 Re1 Re4 S6 127.31(9) . . . . ?
Re5 Re1 Re4 S6 -107.26(6) . . . . ?
Re3 Re1 Re4 S6 1.97(6) . . . . ?
Re2 Re1 Re4 S6 -52.72(6) . . . . ?
S2 Re1 Re4 Cl3 -58.31(9) . . . . ?
S4 Re1 Re4 Cl3 126.45(8) . . . . ?
S3 Re1 Re4 Cl3 56.43(9) . . . . ?
S1 Re1 Re4 Cl3 -128.60(9) . . . . ?
Cl1 Re1 Re4 Cl3 -1.05(10) . . . . ?
Re5 Re1 Re4 Cl3 124.38(7) . . . . ?
Re3 Re1 Re4 Cl3 -126.40(7) . . . . ?
Re2 Re1 Re4 Cl3 178.92(7) . . . . ?
S2 Re1 Re4 Re5 177.31(6) . . . . ?
S4 Re1 Re4 Re5 2.08(6) . . . . ?
S3 Re1 Re4 Re5 -67.94(6) . . . . ?
S1 Re1 Re4 Re5 107.03(6) . . . . ?
Cl1 Re1 Re4 Re5 -125.43(8) . . . . ?
Re3 Re1 Re4 Re5 109.225(15) . . . . ?
Re2 Re1 Re4 Re5 54.540(12) . . . . ?
S2 Re1 Re4 Re3 68.09(6) . . . . ?
S4 Re1 Re4 Re3 -107.15(6) . . . . ?
S3 Re1 Re4 Re3 -177.17(6) . . . . ?
S1 Re1 Re4 Re3 -2.20(6) . . . . ?
Cl1 Re1 Re4 Re3 125.34(8) . . . . ?
Re5 Re1 Re4 Re3 -109.225(15) . . . . ?
Re2 Re1 Re4 Re3 -54.684(12) . . . . ?
S2 Re1 Re4 Re6 122.68(6) . . . . ?
S4 Re1 Re4 Re6 -52.56(6) . . . . ?
S3 Re1 Re4 Re6 -122.57(6) . . . . ?
S1 Re1 Re4 Re6 52.40(6) . . . . ?
Cl1 Re1 Re4 Re6 179.94(7) . . . . ?
Re5 Re1 Re4 Re6 -54.631(13) . . . . ?
Re3 Re1 Re4 Re6 54.594(13) . . . . ?
Re2 Re1 Re4 Re6 -0.091(14) . . . . ?
S2 Re1 Re5 S3 -70.33(8) . . . . ?
S4 Re1 Re5 S3 114.39(8) . . . . ?
S1 Re1 Re5 S3 -175.23(8) . . . . ?
Cl1 Re1 Re5 S3 54.99(10) . . . . ?
Re3 Re1 Re5 S3 -122.71(6) . . . . ?
Re4 Re1 Re5 S3 -67.79(6) . . . . ?
Re2 Re1 Re5 S3 -177.49(6) . . . . ?
S2 Re1 Re5 S7 -0.44(8) . . . . ?
S4 Re1 Re5 S7 -175.71(8) . . . . ?
S3 Re1 Re5 S7 69.90(8) . . . . ?
S1 Re1 Re5 S7 -105.33(8) . . . . ?
Cl1 Re1 Re5 S7 124.89(9) . . . . ?
Re3 Re1 Re5 S7 -52.81(5) . . . . ?
Re4 Re1 Re5 S7 2.11(5) . . . . ?
Re2 Re1 Re5 S7 -107.60(5) . . . . ?
S2 Re1 Re5 S8 104.76(8) . . . . ?
S4 Re1 Re5 S8 -70.51(8) . . . . ?
S3 Re1 Re5 S8 175.10(8) . . . . ?
S1 Re1 Re5 S8 -0.13(8) . . . . ?
Cl1 Re1 Re5 S8 -129.91(9) . . . . ?
Re3 Re1 Re5 S8 52.39(6) . . . . ?
Re4 Re1 Re5 S8 107.31(6) . . . . ?
Re2 Re1 Re5 S8 -2.40(6) . . . . ?
S2 Re1 Re5 S4 175.28(8) . . . . ?
S3 Re1 Re5 S4 -114.39(8) . . . . ?
S1 Re1 Re5 S4 70.39(8) . . . . ?
Cl1 Re1 Re5 S4 -59.40(10) . . . . ?
Re3 Re1 Re5 S4 122.90(6) . . . . ?
Re4 Re1 Re5 S4 177.82(6) . . . . ?
Re2 Re1 Re5 S4 68.12(6) . . . . ?
S2 Re1 Re5 P2 -128.31(9) . . . . ?
S4 Re1 Re5 P2 56.41(9) . . . . ?
S3 Re1 Re5 P2 -57.97(9) . . . . ?
S1 Re1 Re5 P2 126.80(8) . . . . ?
Cl1 Re1 Re5 P2 -2.98(10) . . . . ?
Re3 Re1 Re5 P2 179.32(7) . . . . ?
Re4 Re1 Re5 P2 -125.76(7) . . . . ?
Re2 Re1 Re5 P2 124.53(7) . . . . ?
S2 Re1 Re5 Re2 107.16(6) . . . . ?
S4 Re1 Re5 Re2 -68.12(6) . . . . ?
S3 Re1 Re5 Re2 177.49(6) . . . . ?
S1 Re1 Re5 Re2 2.27(5) . . . . ?
Cl1 Re1 Re5 Re2 -127.51(8) . . . . ?
Re3 Re1 Re5 Re2 54.787(13) . . . . ?
Re4 Re1 Re5 Re2 109.705(14) . . . . ?
S2 Re1 Re5 Re4 -2.54(6) . . . . ?
S4 Re1 Re5 Re4 -177.82(6) . . . . ?
S3 Re1 Re5 Re4 67.79(6) . . . . ?
S1 Re1 Re5 Re4 -107.44(5) . . . . ?
Cl1 Re1 Re5 Re4 122.78(8) . . . . ?
Re3 Re1 Re5 Re4 -54.918(13) . . . . ?
Re2 Re1 Re5 Re4 -109.705(14) . . . . ?
S2 Re1 Re5 Re6 52.16(6) . . . . ?
S4 Re1 Re5 Re6 -123.12(6) . . . . ?
S3 Re1 Re5 Re6 122.49(6) . . . . ?
S1 Re1 Re5 Re6 -52.73(5) . . . . ?
Cl1 Re1 Re5 Re6 177.49(8) . . . . ?
Re3 Re1 Re5 Re6 -0.215(15) . . . . ?
Re4 Re1 Re5 Re6 54.704(12) . . . . ?
Re2 Re1 Re5 Re6 -55.002(12) . . . . ?
S1 Re2 Re5 S3 0.12(8) . . . . ?
S4 Re2 Re5 S3 70.48(8) . . . . ?
S5 Re2 Re5 S3 -104.39(8) . . . . ?
S8 Re2 Re5 S3 -175.10(8) . . . . ?
Cl2 Re2 Re5 S3 127.17(9) . . . . ?
Re3 Re2 Re5 S3 -52.18(6) . . . . ?
Re1 Re2 Re5 S3 2.39(6) . . . . ?
Re6 Re2 Re5 S3 -106.97(6) . . . . ?
S1 Re2 Re5 S7 105.39(8) . . . . ?
S4 Re2 Re5 S7 175.75(8) . . . . ?
S5 Re2 Re5 S7 0.88(8) . . . . ?
S8 Re2 Re5 S7 -69.83(8) . . . . ?
Cl2 Re2 Re5 S7 -127.55(9) . . . . ?
Re3 Re2 Re5 S7 53.09(6) . . . . ?
Re1 Re2 Re5 S7 107.67(6) . . . . ?
Re6 Re2 Re5 S7 -1.70(6) . . . . ?
S1 Re2 Re5 S8 175.22(8) . . . . ?
S4 Re2 Re5 S8 -114.42(8) . . . . ?
S5 Re2 Re5 S8 70.71(8) . . . . ?
Cl2 Re2 Re5 S8 -57.72(9) . . . . ?
Re3 Re2 Re5 S8 122.92(6) . . . . ?
Re1 Re2 Re5 S8 177.50(6) . . . . ?
Re6 Re2 Re5 S8 68.13(6) . . . . ?
S1 Re2 Re5 S4 -70.36(8) . . . . ?
S5 Re2 Re5 S4 -174.87(8) . . . . ?
S8 Re2 Re5 S4 114.42(8) . . . . ?
Cl2 Re2 Re5 S4 56.70(9) . . . . ?
Re3 Re2 Re5 S4 -122.66(6) . . . . ?
Re1 Re2 Re5 S4 -68.08(6) . . . . ?
Re6 Re2 Re5 S4 -177.45(6) . . . . ?
S1 Re2 Re5 P2 -123.97(9) . . . . ?
S4 Re2 Re5 P2 -53.61(9) . . . . ?
S5 Re2 Re5 P2 131.52(9) . . . . ?
S8 Re2 Re5 P2 60.81(9) . . . . ?
Cl2 Re2 Re5 P2 3.09(11) . . . . ?
Re3 Re2 Re5 P2 -176.27(7) . . . . ?
Re1 Re2 Re5 P2 -121.70(7) . . . . ?
Re6 Re2 Re5 P2 128.94(7) . . . . ?
S1 Re2 Re5 Re1 -2.27(5) . . . . ?
S4 Re2 Re5 Re1 68.08(6) . . . . ?
S5 Re2 Re5 Re1 -106.79(6) . . . . ?
S8 Re2 Re5 Re1 -177.50(6) . . . . ?
Cl2 Re2 Re5 Re1 124.78(8) . . . . ?
Re3 Re2 Re5 Re1 -54.575(12) . . . . ?
Re6 Re2 Re5 Re1 -109.366(14) . . . . ?
S1 Re2 Re5 Re4 52.50(5) . . . . ?
S4 Re2 Re5 Re4 122.86(6) . . . . ?
S5 Re2 Re5 Re4 -52.01(6) . . . . ?
S8 Re2 Re5 Re4 -122.72(6) . . . . ?
Cl2 Re2 Re5 Re4 179.56(7) . . . . ?
Re3 Re2 Re5 Re4 0.200(15) . . . . ?
Re1 Re2 Re5 Re4 54.775(12) . . . . ?
Re6 Re2 Re5 Re4 -54.591(13) . . . . ?
S1 Re2 Re5 Re6 107.09(5) . . . . ?
S4 Re2 Re5 Re6 177.45(6) . . . . ?
S5 Re2 Re5 Re6 2.58(6) . . . . ?
S8 Re2 Re5 Re6 -68.13(6) . . . . ?
Cl2 Re2 Re5 Re6 -125.85(8) . . . . ?
Re3 Re2 Re5 Re6 54.791(13) . . . . ?
Re1 Re2 Re5 Re6 109.366(14) . . . . ?
S2 Re4 Re5 S3 71.14(8) . . . . ?
S7 Re4 Re5 S3 -113.60(8) . . . . ?
S6 Re4 Re5 S3 175.25(8) . . . . ?
Cl3 Re4 Re5 S3 -55.31(10) . . . . ?
Re3 Re4 Re5 S3 123.30(6) . . . . ?
Re1 Re4 Re5 S3 68.62(6) . . . . ?
Re6 Re4 Re5 S3 178.25(6) . . . . ?
S3 Re4 Re5 S7 113.60(8) . . . . ?
S2 Re4 Re5 S7 -175.26(8) . . . . ?
S6 Re4 Re5 S7 -71.14(8) . . . . ?
Cl3 Re4 Re5 S7 58.29(9) . . . . ?
Re3 Re4 Re5 S7 -123.10(6) . . . . ?
Re1 Re4 Re5 S7 -177.78(6) . . . . ?
Re6 Re4 Re5 S7 -68.15(5) . . . . ?
S3 Re4 Re5 S8 -176.78(8) . . . . ?
S2 Re4 Re5 S8 -105.64(8) . . . . ?
S7 Re4 Re5 S8 69.62(8) . . . . ?
S6 Re4 Re5 S8 -1.53(8) . . . . ?
Cl3 Re4 Re5 S8 127.91(9) . . . . ?
Re3 Re4 Re5 S8 -53.48(5) . . . . ?
Re1 Re4 Re5 S8 -108.17(5) . . . . ?
Re6 Re4 Re5 S8 1.47(5) . . . . ?
S3 Re4 Re5 S4 -70.68(8) . . . . ?
S2 Re4 Re5 S4 0.46(8) . . . . ?
S7 Re4 Re5 S4 175.72(8) . . . . ?
S6 Re4 Re5 S4 104.57(8) . . . . ?
Cl3 Re4 Re5 S4 -125.99(9) . . . . ?
Re3 Re4 Re5 S4 52.62(6) . . . . ?
Re1 Re4 Re5 S4 -2.07(6) . . . . ?
Re6 Re4 Re5 S4 107.57(6) . . . . ?
S3 Re4 Re5 P2 52.91(9) . . . . ?
S2 Re4 Re5 P2 124.05(9) . . . . ?
S7 Re4 Re5 P2 -60.69(9) . . . . ?
S6 Re4 Re5 P2 -131.83(9) . . . . ?
Cl3 Re4 Re5 P2 -2.40(11) . . . . ?
Re3 Re4 Re5 P2 176.21(7) . . . . ?
Re1 Re4 Re5 P2 121.53(7) . . . . ?
Re6 Re4 Re5 P2 -128.84(7) . . . . ?
S3 Re4 Re5 Re1 -68.62(6) . . . . ?
S2 Re4 Re5 Re1 2.53(6) . . . . ?
S7 Re4 Re5 Re1 177.78(6) . . . . ?
S6 Re4 Re5 Re1 106.64(6) . . . . ?
Cl3 Re4 Re5 Re1 -123.93(8) . . . . ?
Re3 Re4 Re5 Re1 54.682(12) . . . . ?
Re6 Re4 Re5 Re1 109.635(15) . . . . ?
S3 Re4 Re5 Re2 -123.50(6) . . . . ?
S2 Re4 Re5 Re2 -52.36(6) . . . . ?
S7 Re4 Re5 Re2 122.90(6) . . . . ?
S6 Re4 Re5 Re2 51.76(6) . . . . ?
Cl3 Re4 Re5 Re2 -178.81(7) . . . . ?
Re3 Re4 Re5 Re2 -0.200(15) . . . . ?
Re1 Re4 Re5 Re2 -54.882(13) . . . . ?
Re6 Re4 Re5 Re2 54.752(12) . . . . ?
S3 Re4 Re5 Re6 -178.25(6) . . . . ?
S2 Re4 Re5 Re6 -107.11(6) . . . . ?
S7 Re4 Re5 Re6 68.15(5) . . . . ?
S6 Re4 Re5 Re6 -3.00(6) . . . . ?
Cl3 Re4 Re5 Re6 126.44(8) . . . . ?
Re3 Re4 Re5 Re6 -54.953(12) . . . . ?
Re1 Re4 Re5 Re6 -109.635(15) . . . . ?
S6 Re3 Re6 S7 -71.27(8) . . . . ?
S2 Re3 Re6 S7 -0.81(8) . . . . ?
S1 Re3 Re6 S7 104.79(8) . . . . ?
S5 Re3 Re6 S7 175.21(8) . . . . ?
P1 Re3 Re6 S7 -124.53(9) . . . . ?
Re1 Re3 Re6 S7 51.90(5) . . . . ?
Re2 Re3 Re6 S7 106.79(5) . . . . ?
Re4 Re3 Re6 S7 -2.88(5) . . . . ?
S2 Re3 Re6 S6 70.46(8) . . . . ?
S1 Re3 Re6 S6 176.07(8) . . . . ?
S5 Re3 Re6 S6 -113.52(8) . . . . ?
P1 Re3 Re6 S6 -53.26(10) . . . . ?
Re1 Re3 Re6 S6 123.18(6) . . . . ?
Re2 Re3 Re6 S6 178.07(6) . . . . ?
Re4 Re3 Re6 S6 68.39(6) . . . . ?
S6 Re3 Re6 S5 113.52(8) . . . . ?
S2 Re3 Re6 S5 -176.02(8) . . . . ?
S1 Re3 Re6 S5 -70.41(7) . . . . ?
P1 Re3 Re6 S5 60.26(10) . . . . ?
Re1 Re3 Re6 S5 -123.31(6) . . . . ?
Re2 Re3 Re6 S5 -68.41(5) . . . . ?
Re4 Re3 Re6 S5 -178.09(6) . . . . ?
S6 Re3 Re6 S8 -175.62(8) . . . . ?
S2 Re3 Re6 S8 -105.15(8) . . . . ?
S1 Re3 Re6 S8 0.45(8) . . . . ?
S5 Re3 Re6 S8 70.87(8) . . . . ?
P1 Re3 Re6 S8 131.13(9) . . . . ?
Re1 Re3 Re6 S8 -52.44(6) . . . . ?
Re2 Re3 Re6 S8 2.45(5) . . . . ?
Re4 Re3 Re6 S8 -107.22(6) . . . . ?
S6 Re3 Re6 P3 54.41(10) . . . . ?
S2 Re3 Re6 P3 124.88(9) . . . . ?
S1 Re3 Re6 P3 -129.52(9) . . . . ?
S5 Re3 Re6 P3 -59.10(9) . . . . ?
P1 Re3 Re6 P3 1.16(11) . . . . ?
Re1 Re3 Re6 P3 177.59(7) . . . . ?
Re2 Re3 Re6 P3 -127.52(8) . . . . ?
Re4 Re3 Re6 P3 122.81(8) . . . . ?
S6 Re3 Re6 Re5 -123.39(6) . . . . ?
S2 Re3 Re6 Re5 -52.93(6) . . . . ?
S1 Re3 Re6 Re5 52.68(5) . . . . ?
S5 Re3 Re6 Re5 123.09(6) . . . . ?
P1 Re3 Re6 Re5 -176.65(8) . . . . ?
Re1 Re3 Re6 Re5 -0.214(15) . . . . ?
Re2 Re3 Re6 Re5 54.679(12) . . . . ?
Re4 Re3 Re6 Re5 -54.995(13) . . . . ?
S6 Re3 Re6 Re4 -68.39(6) . . . . ?
S2 Re3 Re6 Re4 2.07(6) . . . . ?
S1 Re3 Re6 Re4 107.67(5) . . . . ?
S5 Re3 Re6 Re4 178.09(6) . . . . ?
P1 Re3 Re6 Re4 -121.65(8) . . . . ?
Re1 Re3 Re6 Re4 54.781(13) . . . . ?
Re2 Re3 Re6 Re4 109.674(14) . . . . ?
S6 Re3 Re6 Re2 -178.07(6) . . . . ?
S2 Re3 Re6 Re2 -107.61(6) . . . . ?
S1 Re3 Re6 Re2 -2.00(5) . . . . ?
S5 Re3 Re6 Re2 68.41(5) . . . . ?
P1 Re3 Re6 Re2 128.67(8) . . . . ?
Re1 Re3 Re6 Re2 -54.893(12) . . . . ?
Re4 Re3 Re6 Re2 -109.674(14) . . . . ?
S3 Re5 Re6 S7 -70.00(8) . . . . ?
S8 Re5 Re6 S7 113.20(8) . . . . ?
S4 Re5 Re6 S7 -175.79(8) . . . . ?
P2 Re5 Re6 S7 57.36(10) . . . . ?
Re1 Re5 Re6 S7 -123.16(6) . . . . ?
Re2 Re5 Re6 S7 -178.21(6) . . . . ?
Re4 Re5 Re6 S7 -68.35(6) . . . . ?
S3 Re5 Re6 S6 1.36(8) . . . . ?
S7 Re5 Re6 S6 71.35(8) . . . . ?
S8 Re5 Re6 S6 -175.45(8) . . . . ?
S4 Re5 Re6 S6 -104.44(8) . . . . ?
P2 Re5 Re6 S6 128.71(9) . . . . ?
Re1 Re5 Re6 S6 -51.80(6) . . . . ?
Re2 Re5 Re6 S6 -106.86(6) . . . . ?
Re4 Re5 Re6 S6 3.01(6) . . . . ?
S3 Re5 Re6 S5 105.63(8) . . . . ?
S7 Re5 Re6 S5 175.63(8) . . . . ?
S8 Re5 Re6 S5 -71.17(8) . . . . ?
S4 Re5 Re6 S5 -0.16(8) . . . . ?
P2 Re5 Re6 S5 -127.02(9) . . . . ?
Re1 Re5 Re6 S5 52.47(6) . . . . ?
Re2 Re5 Re6 S5 -2.58(6) . . . . ?
Re4 Re5 Re6 S5 107.28(6) . . . . ?
S3 Re5 Re6 S8 176.80(8) . . . . ?
S7 Re5 Re6 S8 -113.20(8) . . . . ?
S4 Re5 Re6 S8 71.01(8) . . . . ?
P2 Re5 Re6 S8 -55.84(9) . . . . ?
Re1 Re5 Re6 S8 123.64(6) . . . . ?
Re2 Re5 Re6 S8 68.59(6) . . . . ?
Re4 Re5 Re6 S8 178.45(6) . . . . ?
S3 Re5 Re6 P3 -124.47(9) . . . . ?
S7 Re5 Re6 P3 -54.48(9) . . . . ?
S8 Re5 Re6 P3 58.72(9) . . . . ?
S4 Re5 Re6 P3 129.74(9) . . . . ?
P2 Re5 Re6 P3 2.88(11) . . . . ?
Re1 Re5 Re6 P3 -177.63(7) . . . . ?
Re2 Re5 Re6 P3 127.32(7) . . . . ?
Re4 Re5 Re6 P3 -122.82(7) . . . . ?
S3 Re5 Re6 Re3 53.37(6) . . . . ?
S7 Re5 Re6 Re3 123.37(6) . . . . ?
S8 Re5 Re6 Re3 -123.43(6) . . . . ?
S4 Re5 Re6 Re3 -52.42(6) . . . . ?
P2 Re5 Re6 Re3 -179.27(7) . . . . ?
Re1 Re5 Re6 Re3 0.214(15) . . . . ?
Re2 Re5 Re6 Re3 -54.838(13) . . . . ?
Re4 Re5 Re6 Re3 55.023(12) . . . . ?
S3 Re5 Re6 Re4 -1.65(6) . . . . ?
S7 Re5 Re6 Re4 68.35(6) . . . . ?
S8 Re5 Re6 Re4 -178.45(6) . . . . ?
S4 Re5 Re6 Re4 -107.44(6) . . . . ?
P2 Re5 Re6 Re4 125.70(7) . . . . ?
Re1 Re5 Re6 Re4 -54.809(12) . . . . ?
Re2 Re5 Re6 Re4 -109.861(14) . . . . ?
S3 Re5 Re6 Re2 108.21(6) . . . . ?
S7 Re5 Re6 Re2 178.21(6) . . . . ?
S8 Re5 Re6 Re2 -68.59(6) . . . . ?
S4 Re5 Re6 Re2 2.42(6) . . . . ?
P2 Re5 Re6 Re2 -124.44(7) . . . . ?
Re1 Re5 Re6 Re2 55.052(13) . . . . ?
Re4 Re5 Re6 Re2 109.861(14) . . . . ?
S3 Re4 Re6 S7 69.71(8) . . . . ?
S2 Re4 Re6 S7 174.91(8) . . . . ?
S6 Re4 Re6 S7 -115.11(8) . . . . ?
Cl3 Re4 Re6 S7 -56.50(9) . . . . ?
Re5 Re4 Re6 S7 68.06(5) . . . . ?
Re3 Re4 Re6 S7 176.96(6) . . . . ?
Re1 Re4 Re6 S7 122.47(5) . . . . ?
S3 Re4 Re6 S6 -175.18(8) . . . . ?
S2 Re4 Re6 S6 -69.98(8) . . . . ?
S7 Re4 Re6 S6 115.11(8) . . . . ?
Cl3 Re4 Re6 S6 58.61(9) . . . . ?
Re5 Re4 Re6 S6 -176.83(6) . . . . ?
Re3 Re4 Re6 S6 -67.93(6) . . . . ?
Re1 Re4 Re6 S6 -122.41(6) . . . . ?
S3 Re4 Re6 S5 -105.45(8) . . . . ?
S2 Re4 Re6 S5 -0.24(8) . . . . ?
S7 Re4 Re6 S5 -175.15(8) . . . . ?
S6 Re4 Re6 S5 69.74(8) . . . . ?
Cl3 Re4 Re6 S5 128.34(9) . . . . ?
Re5 Re4 Re6 S5 -107.09(5) . . . . ?
Re3 Re4 Re6 S5 1.81(5) . . . . ?
Re1 Re4 Re6 S5 -52.68(5) . . . . ?
S3 Re4 Re6 S8 0.18(8) . . . . ?
S2 Re4 Re6 S8 105.38(8) . . . . ?
S7 Re4 Re6 S8 -69.52(8) . . . . ?
S6 Re4 Re6 S8 175.36(8) . . . . ?
Cl3 Re4 Re6 S8 -126.03(9) . . . . ?
Re5 Re4 Re6 S8 -1.46(5) . . . . ?
Re3 Re4 Re6 S8 107.43(5) . . . . ?
Re1 Re4 Re6 S8 52.95(5) . . . . ?
S3 Re4 Re6 P3 126.44(9) . . . . ?
S2 Re4 Re6 P3 -128.36(9) . . . . ?
S7 Re4 Re6 P3 56.73(9) . . . . ?
S6 Re4 Re6 P3 -58.38(9) . . . . ?
Cl3 Re4 Re6 P3 0.23(10) . . . . ?
Re5 Re4 Re6 P3 124.79(7) . . . . ?
Re3 Re4 Re6 P3 -126.31(7) . . . . ?
Re1 Re4 Re6 P3 179.21(7) . . . . ?
S3 Re4 Re6 Re3 -107.25(6) . . . . ?
S2 Re4 Re6 Re3 -2.05(6) . . . . ?
S7 Re4 Re6 Re3 -176.96(6) . . . . ?
S6 Re4 Re6 Re3 67.93(6) . . . . ?
Cl3 Re4 Re6 Re3 126.54(7) . . . . ?
Re5 Re4 Re6 Re3 -108.898(14) . . . . ?
Re1 Re4 Re6 Re3 -54.484(12) . . . . ?
S3 Re4 Re6 Re5 1.64(5) . . . . ?
S2 Re4 Re6 Re5 106.85(6) . . . . ?
S7 Re4 Re6 Re5 -68.06(5) . . . . ?
S6 Re4 Re6 Re5 176.83(6) . . . . ?
Cl3 Re4 Re6 Re5 -124.56(7) . . . . ?
Re3 Re4 Re6 Re5 108.898(14) . . . . ?
Re1 Re4 Re6 Re5 54.414(13) . . . . ?
S3 Re4 Re6 Re2 -52.68(6) . . . . ?
S2 Re4 Re6 Re2 52.52(6) . . . . ?
S7 Re4 Re6 Re2 -122.38(5) . . . . ?
S6 Re4 Re6 Re2 122.50(6) . . . . ?
Cl3 Re4 Re6 Re2 -178.89(7) . . . . ?
Re5 Re4 Re6 Re2 -54.323(12) . . . . ?
Re3 Re4 Re6 Re2 54.575(12) . . . . ?
Re1 Re4 Re6 Re2 0.091(14) . . . . ?
S1 Re2 Re6 S7 -105.47(8) . . . . ?
S4 Re2 Re6 S7 -0.74(8) . . . . ?
S5 Re2 Re6 S7 -175.58(8) . . . . ?
S8 Re2 Re6 S7 69.96(8) . . . . ?
Cl2 Re2 Re6 S7 126.32(9) . . . . ?
Re5 Re2 Re6 S7 1.69(6) . . . . ?
Re3 Re2 Re6 S7 -107.46(6) . . . . ?
Re1 Re2 Re6 S7 -52.92(6) . . . . ?
S1 Re2 Re6 S6 0.17(8) . . . . ?
S4 Re2 Re6 S6 104.91(9) . . . . ?
S5 Re2 Re6 S6 -69.94(8) . . . . ?
S8 Re2 Re6 S6 175.60(8) . . . . ?
Cl2 Re2 Re6 S6 -128.03(9) . . . . ?
Re5 Re2 Re6 S6 107.33(6) . . . . ?
Re3 Re2 Re6 S6 -1.82(6) . . . . ?
Re1 Re2 Re6 S6 52.73(6) . . . . ?
S1 Re2 Re6 S5 70.11(8) . . . . ?
S4 Re2 Re6 S5 174.85(8) . . . . ?
S8 Re2 Re6 S5 -114.46(8) . . . . ?
Cl2 Re2 Re6 S5 -58.09(9) . . . . ?
Re5 Re2 Re6 S5 177.27(6) . . . . ?
Re3 Re2 Re6 S5 68.12(6) . . . . ?
Re1 Re2 Re6 S5 122.67(6) . . . . ?
S1 Re2 Re6 S8 -175.43(8) . . . . ?
S4 Re2 Re6 S8 -70.69(8) . . . . ?
S5 Re2 Re6 S8 114.46(8) . . . . ?
Cl2 Re2 Re6 S8 56.37(9) . . . . ?
Re5 Re2 Re6 S8 -68.27(6) . . . . ?
Re3 Re2 Re6 S8 -177.42(6) . . . . ?
Re1 Re2 Re6 S8 -122.87(6) . . . . ?
S1 Re2 Re6 P3 128.29(9) . . . . ?
S4 Re2 Re6 P3 -126.97(9) . . . . ?
S5 Re2 Re6 P3 58.18(9) . . . . ?
S8 Re2 Re6 P3 -56.28(9) . . . . ?
Cl2 Re2 Re6 P3 0.08(10) . . . . ?
Re5 Re2 Re6 P3 -124.55(8) . . . . ?
Re3 Re2 Re6 P3 126.30(8) . . . . ?
Re1 Re2 Re6 P3 -179.15(7) . . . . ?
S1 Re2 Re6 Re3 1.99(5) . . . . ?
S4 Re2 Re6 Re3 106.73(6) . . . . ?
S5 Re2 Re6 Re3 -68.12(6) . . . . ?
S8 Re2 Re6 Re3 177.42(6) . . . . ?
Cl2 Re2 Re6 Re3 -126.22(7) . . . . ?
Re5 Re2 Re6 Re3 109.149(15) . . . . ?
Re1 Re2 Re6 Re3 54.545(12) . . . . ?
S1 Re2 Re6 Re5 -107.16(5) . . . . ?
S4 Re2 Re6 Re5 -2.42(6) . . . . ?
S5 Re2 Re6 Re5 -177.27(6) . . . . ?
S8 Re2 Re6 Re5 68.27(6) . . . . ?
Cl2 Re2 Re6 Re5 124.63(7) . . . . ?
Re3 Re2 Re6 Re5 -109.149(15) . . . . ?
Re1 Re2 Re6 Re5 -54.604(12) . . . . ?
S1 Re2 Re6 Re4 -52.65(5) . . . . ?
S4 Re2 Re6 Re4 52.09(6) . . . . ?
S5 Re2 Re6 Re4 -122.76(6) . . . . ?
S8 Re2 Re6 Re4 122.78(6) . . . . ?
Cl2 Re2 Re6 Re4 179.15(7) . . . . ?
Re5 Re2 Re6 Re4 54.513(12) . . . . ?
Re3 Re2 Re6 Re4 -54.636(12) . . . . ?
Re1 Re2 Re6 Re4 -0.091(14) . . . . ?
S6 Re3 S1 Re2 34.6(7) . . . . ?
S2 Re3 S1 Re2 123.31(6) . . . . ?
S5 Re3 S1 Re2 -50.53(5) . . . . ?
P1 Re3 S1 Re2 -146.37(6) . . . . ?
Re1 Re3 S1 Re2 73.08(4) . . . . ?
Re6 Re3 S1 Re2 2.06(5) . . . . ?
Re4 Re3 S1 Re2 70.80(5) . . . . ?
S6 Re3 S1 Re1 -38.4(7) . . . . ?
S2 Re3 S1 Re1 50.24(6) . . . . ?
S5 Re3 S1 Re1 -123.61(5) . . . . ?
P1 Re3 S1 Re1 140.55(6) . . . . ?
Re6 Re3 S1 Re1 -71.01(5) . . . . ?
Re2 Re3 S1 Re1 -73.08(4) . . . . ?
Re4 Re3 S1 Re1 -2.28(6) . . . . ?
S4 Re2 S1 Re3 -122.93(6) . . . . ?
S5 Re2 S1 Re3 50.21(5) . . . . ?
S8 Re2 S1 Re3 -35.3(6) . . . . ?
Cl2 Re2 S1 Re3 144.40(6) . . . . ?
Re5 Re2 S1 Re3 -70.34(5) . . . . ?
Re1 Re2 S1 Re3 -72.68(4) . . . . ?
Re6 Re2 S1 Re3 -2.05(5) . . . . ?
S4 Re2 S1 Re1 -50.25(6) . . . . ?
S5 Re2 S1 Re1 122.88(6) . . . . ?
S8 Re2 S1 Re1 37.4(6) . . . . ?
Cl2 Re2 S1 Re1 -142.93(6) . . . . ?
Re5 Re2 S1 Re1 2.34(5) . . . . ?
Re3 Re2 S1 Re1 72.68(4) . . . . ?
Re6 Re2 S1 Re1 70.63(4) . . . . ?
S2 Re1 S1 Re3 -50.13(6) . . . . ?
S4 Re1 S1 Re3 123.40(6) . . . . ?
S3 Re1 S1 Re3 37.5(6) . . . . ?
Cl1 Re1 S1 Re3 -142.28(6) . . . . ?
Re5 Re1 S1 Re3 70.74(5) . . . . ?
Re4 Re1 S1 Re3 2.27(6) . . . . ?
Re2 Re1 S1 Re3 73.08(4) . . . . ?
S2 Re1 S1 Re2 -123.21(6) . . . . ?
S4 Re1 S1 Re2 50.33(6) . . . . ?
S3 Re1 S1 Re2 -35.6(6) . . . . ?
Cl1 Re1 S1 Re2 144.65(6) . . . . ?
Re5 Re1 S1 Re2 -2.34(5) . . . . ?
Re3 Re1 S1 Re2 -73.08(4) . . . . ?
Re4 Re1 S1 Re2 -70.81(5) . . . . ?
S6 Re3 S2 Re1 123.48(6) . . . . ?
S1 Re3 S2 Re1 -50.36(6) . . . . ?
S5 Re3 S2 Re1 37.8(7) . . . . ?
P1 Re3 S2 Re1 -144.04(6) . . . . ?
Re6 Re3 S2 Re1 70.91(5) . . . . ?
Re2 Re3 S2 Re1 2.07(6) . . . . ?
Re4 Re3 S2 Re1 73.04(4) . . . . ?
S6 Re3 S2 Re4 50.45(6) . . . . ?
S1 Re3 S2 Re4 -123.39(6) . . . . ?
S5 Re3 S2 Re4 -35.2(7) . . . . ?
P1 Re3 S2 Re4 142.92(6) . . . . ?
Re1 Re3 S2 Re4 -73.04(4) . . . . ?
Re6 Re3 S2 Re4 -2.13(6) . . . . ?
Re2 Re3 S2 Re4 -70.96(5) . . . . ?
S4 Re1 S2 Re3 -32.7(6) . . . . ?
S3 Re1 S2 Re3 -122.56(6) . . . . ?
S1 Re1 S2 Re3 50.13(6) . . . . ?
Cl1 Re1 S2 Re3 144.82(6) . . . . ?
Re5 Re1 S2 Re3 -70.42(5) . . . . ?
Re4 Re1 S2 Re3 -73.04(4) . . . . ?
Re2 Re1 S2 Re3 -2.06(6) . . . . ?
S4 Re1 S2 Re4 40.4(6) . . . . ?
S3 Re1 S2 Re4 -49.52(6) . . . . ?
S1 Re1 S2 Re4 123.17(6) . . . . ?
Cl1 Re1 S2 Re4 -142.14(6) . . . . ?
Re5 Re1 S2 Re4 2.62(6) . . . . ?
Re3 Re1 S2 Re4 73.04(4) . . . . ?
Re2 Re1 S2 Re4 70.98(5) . . . . ?
S3 Re4 S2 Re3 122.75(6) . . . . ?
S7 Re4 S2 Re3 37.6(6) . . . . ?
S6 Re4 S2 Re3 -50.07(6) . . . . ?
Cl3 Re4 S2 Re3 -144.83(6) . . . . ?
Re5 Re4 S2 Re3 70.25(5) . . . . ?
Re1 Re4 S2 Re3 72.84(4) . . . . ?
Re6 Re4 S2 Re3 2.11(6) . . . . ?
S3 Re4 S2 Re1 49.91(6) . . . . ?
S7 Re4 S2 Re1 -35.3(6) . . . . ?
S6 Re4 S2 Re1 -122.91(6) . . . . ?
Cl3 Re4 S2 Re1 142.33(6) . . . . ?
Re5 Re4 S2 Re1 -2.60(6) . . . . ?
Re3 Re4 S2 Re1 -72.84(4) . . . . ?
Re6 Re4 S2 Re1 -70.73(5) . . . . ?
S7 Re5 S3 Re4 -50.53(5) . . . . ?
S8 Re5 S3 Re4 27.9(7) . . . . ?
S4 Re5 S3 Re4 123.13(6) . . . . ?
P2 Re5 S3 Re4 -145.79(6) . . . . ?
Re1 Re5 S3 Re4 73.10(4) . . . . ?
Re2 Re5 S3 Re4 70.64(5) . . . . ?
Re6 Re5 S3 Re4 1.70(6) . . . . ?
S7 Re5 S3 Re1 -123.63(5) . . . . ?
S8 Re5 S3 Re1 -45.2(7) . . . . ?
S4 Re5 S3 Re1 50.03(6) . . . . ?
P2 Re5 S3 Re1 141.12(6) . . . . ?
Re2 Re5 S3 Re1 -2.46(6) . . . . ?
Re4 Re5 S3 Re1 -73.10(4) . . . . ?
Re6 Re5 S3 Re1 -71.40(5) . . . . ?
S2 Re4 S3 Re5 -122.33(6) . . . . ?
S7 Re4 S3 Re5 50.31(5) . . . . ?
S6 Re4 S3 Re5 -36.0(6) . . . . ?
Cl3 Re4 S3 Re5 144.07(6) . . . . ?
Re3 Re4 S3 Re5 -69.89(5) . . . . ?
Re1 Re4 S3 Re5 -72.64(4) . . . . ?
Re6 Re4 S3 Re5 -1.70(6) . . . . ?
S2 Re4 S3 Re1 -49.70(6) . . . . ?
S7 Re4 S3 Re1 122.94(6) . . . . ?
S6 Re4 S3 Re1 36.6(6) . . . . ?
Cl3 Re4 S3 Re1 -143.29(6) . . . . ?
Re5 Re4 S3 Re1 72.64(4) . . . . ?
Re3 Re4 S3 Re1 2.75(6) . . . . ?
Re6 Re4 S3 Re1 70.94(5) . . . . ?
S2 Re1 S3 Re5 123.25(6) . . . . ?
S4 Re1 S3 Re5 -50.24(6) . . . . ?
S1 Re1 S3 Re5 35.6(6) . . . . ?
Cl1 Re1 S3 Re5 -144.59(6) . . . . ?
Re3 Re1 S3 Re5 70.65(5) . . . . ?
Re4 Re1 S3 Re5 73.40(4) . . . . ?
Re2 Re1 S3 Re5 2.43(6) . . . . ?
S2 Re1 S3 Re4 49.85(6) . . . . ?
S4 Re1 S3 Re4 -123.64(6) . . . . ?
S1 Re1 S3 Re4 -37.8(6) . . . . ?
Cl1 Re1 S3 Re4 142.01(7) . . . . ?
Re5 Re1 S3 Re4 -73.40(4) . . . . ?
Re3 Re1 S3 Re4 -2.75(6) . . . . ?
Re2 Re1 S3 Re4 -70.97(5) . . . . ?
S2 Re1 S4 Re2 32.6(6) . . . . ?
S3 Re1 S4 Re2 122.47(6) . . . . ?
S1 Re1 S4 Re2 -50.24(5) . . . . ?
Cl1 Re1 S4 Re2 -144.90(6) . . . . ?
Re5 Re1 S4 Re2 72.68(4) . . . . ?
Re3 Re1 S4 Re2 1.88(5) . . . . ?
Re4 Re1 S4 Re2 70.55(5) . . . . ?
S2 Re1 S4 Re5 -40.1(6) . . . . ?
S3 Re1 S4 Re5 49.78(6) . . . . ?
S1 Re1 S4 Re5 -122.92(6) . . . . ?
Cl1 Re1 S4 Re5 142.41(6) . . . . ?
Re3 Re1 S4 Re5 -70.80(5) . . . . ?
Re4 Re1 S4 Re5 -2.13(6) . . . . ?
Re2 Re1 S4 Re5 -72.68(4) . . . . ?
S1 Re2 S4 Re1 50.38(6) . . . . ?
S5 Re2 S4 Re1 -31.4(6) . . . . ?
S8 Re2 S4 Re1 -122.61(6) . . . . ?
Cl2 Re2 S4 Re1 144.00(6) . . . . ?
Re5 Re2 S4 Re1 -72.60(4) . . . . ?
Re3 Re2 S4 Re1 -1.87(5) . . . . ?
Re6 Re2 S4 Re1 -70.11(5) . . . . ?
S1 Re2 S4 Re5 122.98(6) . . . . ?
S5 Re2 S4 Re5 41.2(6) . . . . ?
S8 Re2 S4 Re5 -50.01(6) . . . . ?
Cl2 Re2 S4 Re5 -143.40(6) . . . . ?
Re3 Re2 S4 Re5 70.73(5) . . . . ?
Re1 Re2 S4 Re5 72.60(4) . . . . ?
Re6 Re2 S4 Re5 2.49(6) . . . . ?
S3 Re5 S4 Re1 -50.27(6) . . . . ?
S7 Re5 S4 Re1 36.8(7) . . . . ?
S8 Re5 S4 Re1 123.65(6) . . . . ?
P2 Re5 S4 Re1 -141.93(6) . . . . ?
Re2 Re5 S4 Re1 73.31(4) . . . . ?
Re4 Re5 S4 Re1 2.13(6) . . . . ?
Re6 Re5 S4 Re1 70.82(5) . . . . ?
S3 Re5 S4 Re2 -123.59(6) . . . . ?
S7 Re5 S4 Re2 -36.5(7) . . . . ?
S8 Re5 S4 Re2 50.33(6) . . . . ?
P2 Re5 S4 Re2 144.76(6) . . . . ?
Re1 Re5 S4 Re2 -73.31(4) . . . . ?
Re4 Re5 S4 Re2 -71.18(5) . . . . ?
Re6 Re5 S4 Re2 -2.50(6) . . . . ?
S6 Re3 S5 Re6 -50.59(6) . . . . ?
S2 Re3 S5 Re6 35.1(7) . . . . ?
S1 Re3 S5 Re6 123.27(5) . . . . ?
P1 Re3 S5 Re6 -143.05(6) . . . . ?
Re1 Re3 S5 Re6 70.76(5) . . . . ?
Re2 Re3 S5 Re6 72.96(4) . . . . ?
Re4 Re3 S5 Re6 1.87(5) . . . . ?
S6 Re3 S5 Re2 -123.55(6) . . . . ?
S2 Re3 S5 Re2 -37.9(7) . . . . ?
S1 Re3 S5 Re2 50.31(5) . . . . ?
P1 Re3 S5 Re2 144.00(6) . . . . ?
Re1 Re3 S5 Re2 -2.20(5) . . . . ?
Re6 Re3 S5 Re2 -72.96(4) . . . . ?
Re4 Re3 S5 Re2 -71.09(4) . . . . ?
S7 Re6 S5 Re3 -38.1(6) . . . . ?
S6 Re6 S5 Re3 50.32(6) . . . . ?
S8 Re6 S5 Re3 -122.95(6) . . . . ?
P3 Re6 S5 Re3 143.04(6) . . . . ?
Re5 Re6 S5 Re3 -70.18(5) . . . . ?
Re4 Re6 S5 Re3 -1.86(5) . . . . ?
Re2 Re6 S5 Re3 -72.82(4) . . . . ?
S7 Re6 S5 Re2 34.8(6) . . . . ?
S6 Re6 S5 Re2 123.14(6) . . . . ?
S8 Re6 S5 Re2 -50.13(6) . . . . ?
P3 Re6 S5 Re2 -144.13(6) . . . . ?
Re3 Re6 S5 Re2 72.82(4) . . . . ?
Re5 Re6 S5 Re2 2.65(6) . . . . ?
Re4 Re6 S5 Re2 70.96(5) . . . . ?
S1 Re2 S5 Re3 -50.22(5) . . . . ?
S4 Re2 S5 Re3 31.6(6) . . . . ?
S8 Re2 S5 Re3 122.78(6) . . . . ?
Cl2 Re2 S5 Re3 -143.84(6) . . . . ?
Re5 Re2 S5 Re3 70.20(5) . . . . ?
Re1 Re2 S5 Re3 2.17(5) . . . . ?
Re6 Re2 S5 Re3 72.85(4) . . . . ?
S1 Re2 S5 Re6 -123.08(6) . . . . ?
S4 Re2 S5 Re6 -41.3(6) . . . . ?
S8 Re2 S5 Re6 49.93(6) . . . . ?
Cl2 Re2 S5 Re6 143.31(6) . . . . ?
Re5 Re2 S5 Re6 -2.66(6) . . . . ?
Re3 Re2 S5 Re6 -72.85(4) . . . . ?
Re1 Re2 S5 Re6 -70.68(5) . . . . ?
S2 Re3 S6 Re6 -123.23(6) . . . . ?
S1 Re3 S6 Re6 -34.5(7) . . . . ?
S5 Re3 S6 Re6 50.64(5) . . . . ?
P1 Re3 S6 Re6 146.46(6) . . . . ?
Re1 Re3 S6 Re6 -70.82(5) . . . . ?
Re2 Re3 S6 Re6 -1.89(6) . . . . ?
Re4 Re3 S6 Re6 -72.87(4) . . . . ?
S2 Re3 S6 Re4 -50.36(6) . . . . ?
S1 Re3 S6 Re4 38.3(7) . . . . ?
S5 Re3 S6 Re4 123.50(6) . . . . ?
P1 Re3 S6 Re4 -140.67(6) . . . . ?
Re1 Re3 S6 Re4 2.05(6) . . . . ?
Re6 Re3 S6 Re4 72.87(4) . . . . ?
Re2 Re3 S6 Re4 70.97(5) . . . . ?
S7 Re6 S6 Re3 122.66(6) . . . . ?
S5 Re6 S6 Re3 -50.43(6) . . . . ?
S8 Re6 S6 Re3 35.3(6) . . . . ?
P3 Re6 S6 Re3 -145.37(6) . . . . ?
Re5 Re6 S6 Re3 69.91(5) . . . . ?
Re4 Re6 S6 Re3 73.00(4) . . . . ?
Re2 Re6 S6 Re3 1.88(6) . . . . ?
S7 Re6 S6 Re4 49.66(6) . . . . ?
S5 Re6 S6 Re4 -123.42(6) . . . . ?
S8 Re6 S6 Re4 -37.7(6) . . . . ?
P3 Re6 S6 Re4 141.64(6) . . . . ?
Re3 Re6 S6 Re4 -73.00(4) . . . . ?
Re5 Re6 S6 Re4 -3.09(6) . . . . ?
Re2 Re6 S6 Re4 -71.12(5) . . . . ?
S3 Re4 S6 Re3 -36.3(6) . . . . ?
S2 Re4 S6 Re3 50.10(6) . . . . ?
S7 Re4 S6 Re3 -122.52(6) . . . . ?
Cl3 Re4 S6 Re3 143.64(6) . . . . ?
Re5 Re4 S6 Re3 -69.90(5) . . . . ?
Re1 Re4 S6 Re3 -2.03(6) . . . . ?
Re6 Re4 S6 Re3 -72.99(4) . . . . ?
S3 Re4 S6 Re6 36.7(6) . . . . ?
S2 Re4 S6 Re6 123.09(6) . . . . ?
S7 Re4 S6 Re6 -49.53(6) . . . . ?
Cl3 Re4 S6 Re6 -143.37(6) . . . . ?
Re5 Re4 S6 Re6 3.09(6) . . . . ?
Re3 Re4 S6 Re6 72.99(4) . . . . ?
Re1 Re4 S6 Re6 70.96(5) . . . . ?
S3 Re5 S7 Re6 123.25(6) . . . . ?
S8 Re5 S7 Re6 -50.77(6) . . . . ?
S4 Re5 S7 Re6 36.1(7) . . . . ?
P2 Re5 S7 Re6 -145.15(6) . . . . ?
Re1 Re5 S7 Re6 70.78(5) . . . . ?
Re2 Re5 S7 Re6 1.75(6) . . . . ?
Re4 Re5 S7 Re6 72.95(4) . . . . ?
S3 Re5 S7 Re4 50.30(6) . . . . ?
S8 Re5 S7 Re4 -123.72(5) . . . . ?
S4 Re5 S7 Re4 -36.8(7) . . . . ?
P2 Re5 S7 Re4 141.90(6) . . . . ?
Re1 Re5 S7 Re4 -2.17(5) . . . . ?
Re2 Re5 S7 Re4 -71.20(5) . . . . ?
Re6 Re5 S7 Re4 -72.95(4) . . . . ?
S6 Re6 S7 Re5 -122.61(6) . . . . ?
S5 Re6 S7 Re5 -34.3(6) . . . . ?
S8 Re6 S7 Re5 50.65(6) . . . . ?
P3 Re6 S7 Re5 144.60(6) . . . . ?
Re3 Re6 S7 Re5 -69.96(5) . . . . ?
Re4 Re6 S7 Re5 -72.93(4) . . . . ?
Re2 Re6 S7 Re5 -1.74(6) . . . . ?
S6 Re6 S7 Re4 -49.68(6) . . . . ?
S5 Re6 S7 Re4 38.6(6) . . . . ?
S8 Re6 S7 Re4 123.58(6) . . . . ?
P3 Re6 S7 Re4 -142.48(6) . . . . ?
Re3 Re6 S7 Re4 2.96(5) . . . . ?
Re5 Re6 S7 Re4 72.93(4) . . . . ?
Re2 Re6 S7 Re4 71.19(5) . . . . ?
S3 Re4 S7 Re5 -50.21(6) . . . . ?
S2 Re4 S7 Re5 35.1(6) . . . . ?
S6 Re4 S7 Re5 122.61(6) . . . . ?
Cl3 Re4 S7 Re5 -142.56(6) . . . . ?
Re3 Re4 S7 Re5 70.08(5) . . . . ?
Re1 Re4 S7 Re5 2.15(5) . . . . ?
Re6 Re4 S7 Re5 73.04(4) . . . . ?
S3 Re4 S7 Re6 -123.25(6) . . . . ?
S2 Re4 S7 Re6 -38.0(6) . . . . ?
S6 Re4 S7 Re6 49.57(6) . . . . ?
Cl3 Re4 S7 Re6 144.40(6) . . . . ?
Re5 Re4 S7 Re6 -73.04(4) . . . . ?
Re3 Re4 S7 Re6 -2.95(5) . . . . ?
Re1 Re4 S7 Re6 -70.89(4) . . . . ?
S3 Re5 S8 Re6 -27.8(7) . . . . ?
S7 Re5 S8 Re6 50.65(5) . . . . ?
S4 Re5 S8 Re6 -123.01(5) . . . . ?
P2 Re5 S8 Re6 145.88(6) . . . . ?
Re1 Re5 S8 Re6 -70.52(5) . . . . ?
Re2 Re5 S8 Re6 -72.98(4) . . . . ?
Re4 Re5 S8 Re6 -1.51(5) . . . . ?
S3 Re5 S8 Re2 45.2(7) . . . . ?
S7 Re5 S8 Re2 123.63(5) . . . . ?
S4 Re5 S8 Re2 -50.03(6) . . . . ?
P2 Re5 S8 Re2 -141.14(6) . . . . ?
Re1 Re5 S8 Re2 2.46(6) . . . . ?
Re4 Re5 S8 Re2 71.47(5) . . . . ?
Re6 Re5 S8 Re2 72.98(4) . . . . ?
S7 Re6 S8 Re5 -50.55(6) . . . . ?
S6 Re6 S8 Re5 36.9(6) . . . . ?
S5 Re6 S8 Re5 122.55(5) . . . . ?
P3 Re6 S8 Re5 -142.45(6) . . . . ?
Re3 Re6 S8 Re5 69.98(5) . . . . ?
Re4 Re6 S8 Re5 1.51(5) . . . . ?
Re2 Re6 S8 Re5 72.50(4) . . . . ?
S7 Re6 S8 Re2 -123.05(6) . . . . ?
S6 Re6 S8 Re2 -35.6(6) . . . . ?
S5 Re6 S8 Re2 50.06(6) . . . . ?
P3 Re6 S8 Re2 145.06(6) . . . . ?
Re3 Re6 S8 Re2 -2.52(6) . . . . ?
Re5 Re6 S8 Re2 -72.50(4) . . . . ?
Re4 Re6 S8 Re2 -70.99(4) . . . . ?
S1 Re2 S8 Re5 -37.4(6) . . . . ?
S4 Re2 S8 Re5 50.16(6) . . . . ?
S5 Re2 S8 Re5 -122.90(6) . . . . ?
Cl2 Re2 S8 Re5 142.88(6) . . . . ?
Re3 Re2 S8 Re5 -70.45(5) . . . . ?
Re1 Re2 S8 Re5 -2.43(6) . . . . ?
Re6 Re2 S8 Re5 -72.96(4) . . . . ?
S1 Re2 S8 Re6 35.6(6) . . . . ?
S4 Re2 S8 Re6 123.12(6) . . . . ?
S5 Re2 S8 Re6 -49.94(6) . . . . ?
Cl2 Re2 S8 Re6 -144.16(6) . . . . ?
Re5 Re2 S8 Re6 72.96(4) . . . . ?
Re3 Re2 S8 Re6 2.51(6) . . . . ?
Re1 Re2 S8 Re6 70.53(5) . . . . ?
S6 Re3 P1 C11 168.0(4) . . . . ?
S2 Re3 P1 C11 78.1(4) . . . . ?
S1 Re3 P1 C11 -11.9(4) . . . . ?
S5 Re3 P1 C11 -102.1(4) . . . . ?
Re1 Re3 P1 C11 35.4(4) . . . . ?
Re6 Re3 P1 C11 -149.5(4) . . . . ?
Re2 Re3 P1 C11 -55.2(4) . . . . ?
Re4 Re3 P1 C11 121.6(4) . . . . ?
S6 Re3 P1 C13 48.8(4) . . . . ?
S2 Re3 P1 C13 -41.1(4) . . . . ?
S1 Re3 P1 C13 -131.1(4) . . . . ?
S5 Re3 P1 C13 138.7(4) . . . . ?
Re1 Re3 P1 C13 -83.8(4) . . . . ?
Re6 Re3 P1 C13 91.3(4) . . . . ?
Re2 Re3 P1 C13 -174.4(4) . . . . ?
Re4 Re3 P1 C13 2.4(4) . . . . ?
S6 Re3 P1 C15 -71.6(3) . . . . ?
S2 Re3 P1 C15 -161.5(3) . . . . ?
S1 Re3 P1 C15 108.5(3) . . . . ?
S5 Re3 P1 C15 18.3(3) . . . . ?
Re1 Re3 P1 C15 155.8(3) . . . . ?
Re6 Re3 P1 C15 -29.1(4) . . . . ?
Re2 Re3 P1 C15 65.2(3) . . . . ?
Re4 Re3 P1 C15 -118.1(3) . . . . ?
S3 Re5 P2 C21 99.8(3) . . . . ?
S7 Re5 P2 C21 10.2(3) . . . . ?
S8 Re5 P2 C21 -79.5(3) . . . . ?
S4 Re5 P2 C21 -169.9(3) . . . . ?
Re1 Re5 P2 C21 145.5(3) . . . . ?
Re2 Re5 P2 C21 -127.3(3) . . . . ?
Re4 Re5 P2 C21 57.7(3) . . . . ?
Re6 Re5 P2 C21 -35.1(3) . . . . ?
S3 Re5 P2 C25 -140.0(3) . . . . ?
S7 Re5 P2 C25 130.4(3) . . . . ?
S8 Re5 P2 C25 40.7(3) . . . . ?
S4 Re5 P2 C25 -49.7(3) . . . . ?
Re1 Re5 P2 C25 -94.2(3) . . . . ?
Re2 Re5 P2 C25 -7.1(4) . . . . ?
Re4 Re5 P2 C25 178.0(3) . . . . ?
Re6 Re5 P2 C25 85.1(3) . . . . ?
S3 Re5 P2 C23 -19.9(3) . . . . ?
S7 Re5 P2 C23 -109.5(3) . . . . ?
S8 Re5 P2 C23 160.8(3) . . . . ?
S4 Re5 P2 C23 70.4(3) . . . . ?
Re1 Re5 P2 C23 25.9(3) . . . . ?
Re2 Re5 P2 C23 113.1(3) . . . . ?
Re4 Re5 P2 C23 -61.9(3) . . . . ?
Re6 Re5 P2 C23 -154.8(3) . . . . ?
S7 Re6 P3 C33 -47.9(3) . . . . ?
S6 Re6 P3 C33 -138.5(3) . . . . ?
S5 Re6 P3 C33 132.0(3) . . . . ?
S8 Re6 P3 C33 41.4(3) . . . . ?
Re3 Re6 P3 C33 178.4(3) . . . . ?
Re5 Re6 P3 C33 -4.7(3) . . . . ?
Re4 Re6 P3 C33 -92.6(3) . . . . ?
Re2 Re6 P3 C33 86.1(3) . . . . ?
S7 Re6 P3 C31 -167.9(3) . . . . ?
S6 Re6 P3 C31 101.5(3) . . . . ?
S5 Re6 P3 C31 12.0(3) . . . . ?
S8 Re6 P3 C31 -78.6(3) . . . . ?
Re3 Re6 P3 C31 58.4(3) . . . . ?
Re5 Re6 P3 C31 -124.7(3) . . . . ?
Re4 Re6 P3 C31 147.4(3) . . . . ?
Re2 Re6 P3 C31 -33.9(3) . . . . ?
S7 Re6 P3 C35 73.2(3) . . . . ?
S6 Re6 P3 C35 -17.5(3) . . . . ?
S5 Re6 P3 C35 -107.0(3) . . . . ?
S8 Re6 P3 C35 162.4(3) . . . . ?
Re3 Re6 P3 C35 -60.6(4) . . . . ?
Re5 Re6 P3 C35 116.3(3) . . . . ?
Re4 Re6 P3 C35 28.4(4) . . . . ?
Re2 Re6 P3 C35 -152.9(3) . . . . ?
C13 P1 C11 C12 60.1(8) . . . . ?
C15 P1 C11 C12 168.9(7) . . . . ?
Re3 P1 C11 C12 -63.7(8) . . . . ?
C11 P1 C13 C14 56.5(10) . . . . ?
C15 P1 C13 C14 -51.5(10) . . . . ?
Re3 P1 C13 C14 -178.5(8) . . . . ?
C11 P1 C15 C16 -167.7(8) . . . . ?
C13 P1 C15 C16 -58.9(9) . . . . ?
Re3 P1 C15 C16 66.0(9) . . . . ?
C25 P2 C21 C22 -60.9(7) . . . . ?
C23 P2 C21 C22 -170.1(7) . . . . ?
Re5 P2 C21 C22 63.9(7) . . . . ?
C21 P2 C23 C24 170.6(7) . . . . ?
C25 P2 C23 C24 61.7(7) . . . . ?
Re5 P2 C23 C24 -62.9(7) . . . . ?
C21 P2 C25 C26 -60.6(8) . . . . ?
C23 P2 C25 C26 47.1(8) . . . . ?
Re5 P2 C25 C26 172.9(6) . . . . ?
C33 P3 C31 C32 -59.4(7) . . . . ?
C35 P3 C31 C32 -168.4(6) . . . . ?
Re6 P3 C31 C32 66.8(6) . . . . ?
C31 P3 C33 C34 -49.0(8) . . . . ?
C35 P3 C33 C34 59.1(8) . . . . ?
Re6 P3 C33 C34 -174.8(6) . . . . ?
C33 P3 C35 C36 64.4(8) . . . . ?
C31 P3 C35 C36 172.7(7) . . . . ?
Re6 P3 C35 C36 -62.3(8) . . . . ?
C53 N C41 C42 172.5(7) . . . . ?
C49 N C41 C42 -68.7(9) . . . . ?
C45 N C41 C42 50.6(9) . . . . ?
N C41 C42 C43 166.3(7) . . . . ?
C41 C42 C43 C44 178.3(8) . . . . ?
C53 N C45 C46 -56.2(10) . . . . ?
C49 N C45 C46 -179.2(8) . . . . ?
C41 N C45 C46 61.9(9) . . . . ?
N C45 C46 C47 -167.2(8) . . . . ?
C45 C46 C47 C48 71.4(12) . . . . ?
C53 N C49 C50 50.2(11) . . . . ?
C45 N C49 C50 174.0(9) . . . . ?
C41 N C49 C50 -65.5(10) . . . . ?
N C49 C50 C51 156.2(10) . . . . ?
C49 C50 C51 C52 175.4(10) . . . . ?
C49 N C53 C54 61.0(10) . . . . ?
C45 N C53 C54 -60.9(10) . . . . ?
C41 N C53 C54 178.1(8) . . . . ?
N C53 C54 C55 -169.4(9) . . . . ?
C53 C54 C55 C56 -64.7(13) . . . . ?
C16S C11S C12S C13S 0.1(19) . . . . ?
C10S C11S C12S C13S 178.8(13) . . . . ?
C11S C12S C13S C14S 0(2) . . . . ?
C12S C13S C14S C15S 1(2) . . . . ?
C13S C14S C15S C16S -3(2) . . . . ?
C14S C15S C16S C11S 3(2) . . . . ?
C12S C11S C16S C15S -1.8(19) . . . . ?
C10S C11S C16S C15S 179.5(13) . . . . ?
C26S C21S C22S C23S 0.0 . . . . ?
C20S C21S C22S C23S 179.5(17) . . . . ?
C21S C22S C23S C24S 0.0 . . . . ?
C22S C23S C24S C25S 0.0 . . . . ?
C23S C24S C25S C26S 0.0 . . . . ?
C24S C25S C26S C21S 0.0 . . . . ?
C22S C21S C26S C25S 0.0 . . . . ?
C20S C21S C26S C25S -179.5(17) . . . . ?
C36S C31S C32S C33S 0.0 . . . . ?
C30S C31S C32S C33S 179(3) . . . . ?
C31S C32S C33S C34S 0.0 . . . . ?
C32S C33S C34S C35S 0.0 . . . . ?
C33S C34S C35S C36S 0.0 . . . . ?
C34S C35S C36S C31S 0.0 . . . . ?
C32S C31S C36S C35S 0.0 . . . . ?
C30S C31S C36S C35S -179(3) . . . . ?
